data_7105762
loop_
_publ_author_name
'Hitoshi Miyasaka'
'Takaumi Morita'
'Masahiro Yamashita'

_publ_section_title
;
 A three-dimensional network of two-electron-transferred [Ru2]2TCNQ
 exhibiting anomalous conductance due to charge fluctuations
;
_journal_name_full Chem.Commun.
_journal_page_first 271
_journal_paper_doi 10.1039/c0cc02031a
_journal_volume 47
_journal_year 2011
_chemical_formula_moiety 'C95.80 H81.80 Cl2.80 N8 O16 Ru4 S2 '
_chemical_formula_sum 'C95.8 H81.8 Cl2.8 N8 O16 Ru4 S2'
_chemical_formula_weight 2168.81
_space_group_IT_number 2
_symmetry_cell_setting triclinic
_symmetry_Int_Tables_number 2
_symmetry_space_group_name_Hall '-P 1'
_symmetry_space_group_name_H-M 'P -1'
_cell_angle_alpha 88.841(4)
_cell_angle_beta 86.538(4)
_cell_angle_gamma 62.085(2)
_cell_formula_units_Z 2
_cell_length_a 15.2978(13)
_cell_length_b 15.5927(13)
_cell_length_c 22.148(2)
_cell_measurement_reflns_used 13517
_cell_measurement_temperature 103.1
_cell_measurement_theta_max 27.5
_cell_measurement_theta_min 3.0
_cell_volume 4659.6(7)
_computing_cell_refinement CrystalClear
_computing_data_collection CrystalClear
_computing_data_reduction CrystalStructure
_computing_publication_material 'CrystalStructure 3.8'
_computing_structure_refinement SHELXL
_computing_structure_solution SIR92
_diffrn_ambient_temperature 103.1
_diffrn_detector_area_resol_mean 7.31
_diffrn_measured_fraction_theta_full 0.974
_diffrn_measured_fraction_theta_max 0.746
_diffrn_measurement_device_type 'Rigaku Saturn'
_diffrn_measurement_method \w
_diffrn_radiation_type 'Mo K\a'
_diffrn_radiation_wavelength 0.71075
_diffrn_reflns_av_R_equivalents 0.020
_diffrn_reflns_limit_h_max 18
_diffrn_reflns_limit_h_min -19
_diffrn_reflns_limit_k_max 20
_diffrn_reflns_limit_k_min -16
_diffrn_reflns_limit_l_max 28
_diffrn_reflns_limit_l_min -28
_diffrn_reflns_number 31442
_diffrn_reflns_theta_full 25.00
_diffrn_reflns_theta_max 25.00
_exptl_absorpt_coefficient_mu 0.831
_exptl_absorpt_correction_T_max 0.963
_exptl_absorpt_correction_T_min 0.889
_exptl_absorpt_correction_type multi-scan
_exptl_absorpt_process_details 'Jacobson, R. (1998) Private communication'
_exptl_crystal_colour brown
_exptl_crystal_density_diffrn 1.546
_exptl_crystal_density_method 'not measured'
_exptl_crystal_description block
_exptl_crystal_F_000 2192.40
_exptl_crystal_size_max 0.28
_exptl_crystal_size_mid 0.08
_exptl_crystal_size_min 0.04
_refine_diff_density_max 1.12
_refine_diff_density_min -0.75
_refine_ls_extinction_method none
_refine_ls_goodness_of_fit_ref 1.090
_refine_ls_hydrogen_treatment refall
_refine_ls_number_parameters 1186
_refine_ls_number_reflns 15966
_refine_ls_R_factor_gt 0.0388
_refine_ls_shift/su_max 0.0010
_refine_ls_structure_factor_coef Fsqd
_refine_ls_weighting_details 'w = 1/[\s^2^(Fo^2^)+(0.0461P)^2^+6.9819P] where P=(Fo^2^+2Fc^2^)/3'
_refine_ls_weighting_scheme calc
_refine_ls_wR_factor_ref 0.0977
_reflns_number_gt 13430
_reflns_number_total 15966
_reflns_threshold_expression F^2^>2.0\s(F^2^)
_cod_data_source_file C0CC02031A.TXT
_cod_data_source_block Ru2-m-MePhCO2-BTDA-TCNQ_3D
_cod_original_cell_volume 4659.7(8)
_cod_original_formula_sum 'C95.80 H81.80 Cl2.80 N8 O16 Ru4 S2 '
_cod_database_code 7105762

loop_
_symmetry_equiv_pos_site_id
_symmetry_equiv_pos_as_xyz
1 +X,+Y,+Z
2 -X,-Y,-Z

loop_
_atom_site_label
_atom_site_type_symbol
_atom_site_fract_x
_atom_site_fract_y
_atom_site_fract_z
_atom_site_U_iso_or_equiv
_atom_site_adp_type
_atom_site_occupancy
_atom_site_symmetry_multiplicity
_atom_site_calc_flag
_atom_site_refinement_flags
_atom_site_disorder_assembly
_atom_site_disorder_group
Ru(1) Ru 0.93816(2) 0.98624(2) 0.021844(12) 0.01701(7) Uani 1.00 1 d . . .
Ru(2) Ru 0.73479(2) 0.66959(2) 0.215949(12) 0.01632(6) Uani 1.00 1 d . . .
Ru(3) Ru 0.75830(2) 0.56629(2) 0.295072(12) 0.01797(7) Uani 1.00 1 d . . .
Ru(4) Ru 0.935608(19) 0.068616(19) 0.482670(12) 0.01388(6) Uani 1.00 1 d . . .
Cl(1) Cl 0.55530(19) 0.43911(16) 0.31125(10) 0.0604(5) Uani 0.70 1 d P . .
Cl(2) Cl 0.48831(13) 0.29640(14) 0.28570(9) 0.0541(4) Uani 0.70 1 d P . .
Cl(3) Cl 0.25369(17) 0.51671(15) 0.40261(10) 0.0606(5) Uani 0.70 1 d P . .
Cl(4) Cl 0.2905(2) 0.31588(16) 0.41713(9) 0.0512(5) Uani 0.70 1 d P . .
S(1) S 0.49283(8) 1.22216(7) 0.01775(5) 0.0316(2) Uani 1.00 1 d . . .
S(2) S 0.51783(7) 0.71123(7) 0.47889(5) 0.0270(2) Uani 1.00 1 d . . .
O(1) O 1.03828(17) 0.87626(18) 0.06970(11) 0.0204(5) Uani 1.00 1 d . . .
O(2) O 1.16029(17) 0.90255(17) 0.02751(11) 0.0203(5) Uani 1.00 1 d . . .
O(3) O 0.92201(17) 1.07599(17) 0.09036(11) 0.0196(5) Uani 1.00 1 d . . .
O(4) O 1.04029(18) 1.10650(17) 0.04667(11) 0.0208(5) Uani 1.00 1 d . . .
O(5) O 0.88424(17) 0.60708(16) 0.19979(10) 0.0179(5) Uani 1.00 1 d . . .
O(6) O 0.90669(17) 0.50818(17) 0.27842(11) 0.0196(5) Uani 1.00 1 d . . .
O(7) O 0.73669(17) 0.76777(17) 0.27390(11) 0.0187(5) Uani 1.00 1 d . . .
O(8) O 0.76105(18) 0.66530(17) 0.35115(10) 0.0206(5) Uani 1.00 1 d . . .
O(9) O 0.58575(17) 0.72876(17) 0.23429(11) 0.0212(5) Uani 1.00 1 d . . .
O(10) O 0.61063(18) 0.62654(18) 0.31171(11) 0.0225(5) Uani 1.00 1 d . . .
O(11) O 0.72898(17) 0.57199(17) 0.16010(11) 0.0202(5) Uani 1.00 1 d . . .
O(12) O 0.74932(18) 0.47176(17) 0.23781(11) 0.0207(5) Uani 1.00 1 d . . .
O(13) O 1.03264(17) 0.09413(17) 0.42914(10) 0.0184(5) Uani 1.00 1 d . . .
O(14) O 1.15952(16) -0.04069(16) 0.46320(10) 0.0169(4) Uani 1.00 1 d . . .
O(15) O 0.94901(17) 0.14415(16) 0.55149(10) 0.0179(5) Uani 1.00 1 d . . .
O(16) O 1.07429(17) 0.00896(16) 0.58589(10) 0.0173(5) Uani 1.00 1 d . . .
N(1) N 0.8129(2) 0.9658(2) 0.06159(13) 0.0202(6) Uani 1.00 1 d . . .
N(2) N 0.5748(2) 1.1175(2) 0.03908(15) 0.0283(7) Uani 1.00 1 d . . .
N(3) N 0.4174(2) 1.1966(2) -0.01543(15) 0.0278(7) Uani 1.00 1 d . . .
N(4) N 0.7187(2) 0.7668(2) 0.13823(13) 0.0212(6) Uani 1.00 1 d . . .
N(5) N 0.7796(2) 0.4649(2) 0.37195(14) 0.0227(6) Uani 1.00 1 d . . .
N(6) N 0.5980(2) 0.6017(2) 0.46189(14) 0.0249(6) Uani 1.00 1 d . . .
N(7) N 0.4264(2) 0.6975(2) 0.50768(14) 0.0256(6) Uani 1.00 1 d . . .
N(8) N 0.8100(2) 0.2052(2) 0.45352(13) 0.0192(6) Uani 1.00 1 d . . .
C(1) C 1.1288(2) 0.8580(2) 0.06430(16) 0.0215(7) Uani 1.00 1 d . . .
C(2) C 1.1990(2) 0.7817(2) 0.10328(16) 0.0241(8) Uani 1.00 1 d . . .
C(3) C 1.3003(2) 0.7546(2) 0.09688(17) 0.0287(8) Uani 1.00 1 d . . .
C(4) C 1.3673(3) 0.6830(3) 0.13310(19) 0.0344(9) Uani 1.00 1 d . . .
C(5) C 1.4762(3) 0.6522(3) 0.1255(2) 0.0502(12) Uani 1.00 1 d . . .
C(6) C 1.3308(3) 0.6404(3) 0.1768(2) 0.0406(10) Uani 1.00 1 d . . .
C(7) C 1.2312(3) 0.6678(3) 0.1837(2) 0.0422(11) Uani 1.00 1 d . . .
C(8) C 1.1650(3) 0.7377(3) 0.1466(2) 0.0344(9) Uani 1.00 1 d . . .
C(9) C 0.9774(2) 1.1167(2) 0.09023(16) 0.0210(7) Uani 1.00 1 d . . .
C(10) C 0.9708(2) 1.1757(2) 0.14320(16) 0.0226(7) Uani 1.00 1 d . . .
C(11) C 0.9306(2) 1.1623(2) 0.19826(17) 0.0233(7) Uani 1.00 1 d . . .
C(12) C 0.9244(2) 1.2161(2) 0.24897(17) 0.0272(8) Uani 1.00 1 d . . .
C(13) C 0.8777(3) 1.2047(3) 0.30792(18) 0.0377(10) Uani 1.00 1 d . . .
C(14) C 0.9605(3) 1.2827(2) 0.24363(18) 0.0320(9) Uani 1.00 1 d . . .
C(15) C 1.0010(3) 1.2959(3) 0.1889(2) 0.0396(10) Uani 1.00 1 d . . .
C(16) C 1.0063(3) 1.2425(2) 0.13851(17) 0.0300(8) Uani 1.00 1 d . . .
C(17) C 0.7526(2) 0.9411(2) 0.06405(15) 0.0189(7) Uani 1.00 1 d . . .
C(18) C 0.6821(2) 0.9075(2) 0.06628(16) 0.0201(7) Uani 1.00 1 d . . .
C(19) C 0.7023(2) 0.8285(2) 0.10506(16) 0.0210(7) Uani 1.00 1 d . . .
C(20) C 0.5929(2) 0.9534(2) 0.03315(16) 0.0185(7) Uani 1.00 1 d . . .
C(21) C 0.5445(2) 1.0524(2) 0.02043(16) 0.0213(7) Uani 1.00 1 d . . .
C(22) C 0.4536(2) 1.0990(2) -0.01113(16) 0.0217(7) Uani 1.00 1 d . . .
C(23) C 0.9399(2) 0.5390(2) 0.23381(16) 0.0185(7) Uani 1.00 1 d . . .
C(24) C 1.0487(2) 0.4944(2) 0.22184(16) 0.0196(7) Uani 1.00 1 d . . .
C(25) C 1.0882(2) 0.5080(2) 0.16611(17) 0.0252(8) Uani 1.00 1 d . . .
C(26) C 1.1891(2) 0.4649(3) 0.15302(19) 0.0324(9) Uani 1.00 1 d . . .
C(27) C 1.2325(3) 0.4759(3) 0.0924(2) 0.0475(12) Uani 1.00 1 d . . .
C(28) C 1.2516(2) 0.4088(3) 0.1978(2) 0.0332(9) Uani 1.00 1 d . . .
C(29) C 1.2135(3) 0.3945(3) 0.2534(2) 0.0352(9) Uani 1.00 1 d . . .
C(30) C 1.1120(2) 0.4366(2) 0.26550(17) 0.0252(8) Uani 1.00 1 d . . .
C(31) C 0.7459(2) 0.7479(2) 0.33013(16) 0.0199(7) Uani 1.00 1 d . . .
C(32) C 0.7349(2) 0.8231(2) 0.37322(17) 0.0240(8) Uani 1.00 1 d . . .
C(33) C 0.7197(2) 0.9143(2) 0.35219(16) 0.0229(7) Uani 1.00 1 d . . .
C(34) C 0.7052(2) 0.9878(2) 0.39201(18) 0.0265(8) Uani 1.00 1 d . . .
C(35) C 0.6864(3) 1.0863(2) 0.3695(2) 0.0338(9) Uani 1.00 1 d . . .
C(36) C 0.7067(3) 0.9687(3) 0.45350(19) 0.0340(9) Uani 1.00 1 d . . .
C(37) C 0.7225(3) 0.8789(3) 0.47508(19) 0.0390(10) Uani 1.00 1 d . . .
C(38) C 0.7363(3) 0.8060(2) 0.43509(18) 0.0306(9) Uani 1.00 1 d . . .
C(39) C 0.5536(2) 0.6957(2) 0.27859(16) 0.0229(7) Uani 1.00 1 d . . .
C(40) C 0.4450(2) 0.7381(2) 0.29237(18) 0.0275(8) Uani 1.00 1 d . . .
C(41) C 0.3793(2) 0.8137(2) 0.25866(18) 0.0286(8) Uani 1.00 1 d . . .
C(42) C 0.2774(2) 0.8530(3) 0.2708(2) 0.0377(10) Uani 1.00 1 d . . .
C(43) C 0.2060(3) 0.9340(3) 0.2344(2) 0.0480(12) Uani 1.00 1 d . . .
C(44) C 0.2430(3) 0.8164(3) 0.3191(2) 0.0452(11) Uani 1.00 1 d . . .
C(45) C 0.3089(3) 0.7412(3) 0.3537(2) 0.0483(12) Uani 1.00 1 d . . .
C(46) C 0.4098(3) 0.7017(3) 0.3408(2) 0.0368(10) Uani 1.00 1 d . . .
C(47) C 0.7350(2) 0.4930(2) 0.18227(16) 0.0201(7) Uani 1.00 1 d . . .
C(48) C 0.7237(2) 0.4254(2) 0.14134(16) 0.0209(7) Uani 1.00 1 d . . .
C(49) C 0.7131(2) 0.3474(2) 0.16603(17) 0.0242(8) Uani 1.00 1 d . . .
C(50) C 0.7011(2) 0.2833(2) 0.12890(18) 0.0271(8) Uani 1.00 1 d . . .
C(51) C 0.6868(3) 0.2009(3) 0.1550(2) 0.0340(9) Uani 1.00 1 d . . .
C(52) C 0.7013(3) 0.2976(3) 0.06675(19) 0.0319(9) Uani 1.00 1 d . . .
C(53) C 0.7113(3) 0.3752(3) 0.04225(19) 0.0359(9) Uani 1.00 1 d . . .
C(54) C 0.7216(2) 0.4400(2) 0.07938(17) 0.0272(8) Uani 1.00 1 d . . .
C(55) C 0.7438(2) 0.4309(2) 0.40498(16) 0.0214(7) Uani 1.00 1 d . . .
C(56) C 0.7012(2) 0.3877(2) 0.44409(16) 0.0212(7) Uani 1.00 1 d . . .
C(57) C 0.7588(2) 0.2874(2) 0.45038(15) 0.0186(7) Uani 1.00 1 d . . .
C(58) C 0.6029(2) 0.4427(2) 0.47248(16) 0.0202(7) Uani 1.00 1 d . . .
C(59) C 0.5554(2) 0.5448(2) 0.47809(16) 0.0211(7) Uani 1.00 1 d . . .
C(60) C 0.4553(2) 0.6005(2) 0.50496(16) 0.0203(7) Uani 1.00 1 d . . .
C(61) C 1.1249(2) 0.0339(2) 0.42871(15) 0.0168(7) Uani 1.00 1 d . . .
C(62) C 1.1946(2) 0.0514(2) 0.38775(16) 0.0216(7) Uani 1.00 1 d . . .
C(63) C 1.2957(2) -0.0108(2) 0.38768(16) 0.0235(7) Uani 1.00 1 d . . .
C(64) C 1.3626(2) 0.0074(2) 0.35097(18) 0.0285(8) Uani 1.00 1 d . . .
C(65) C 1.4720(3) -0.0589(3) 0.3527(2) 0.0392(10) Uani 1.00 1 d . . .
C(66) C 1.3251(3) 0.0868(3) 0.3137(2) 0.0384(10) Uani 1.00 1 d . . .
C(67) C 1.2237(3) 0.1486(3) 0.3121(2) 0.0388(10) Uani 1.00 1 d . . .
C(68) C 1.1582(2) 0.1313(2) 0.34977(18) 0.0285(8) Uani 1.00 1 d . . .
C(69) C 1.0134(2) 0.0991(2) 0.59050(15) 0.0174(7) Uani 1.00 1 d . . .
C(70) C 1.0155(2) 0.1545(2) 0.64317(15) 0.0181(7) Uani 1.00 1 d . . .
C(71) C 1.0659(2) 0.1048(2) 0.69308(16) 0.0197(7) Uani 1.00 1 d . . .
C(72) C 1.0688(2) 0.1551(2) 0.74376(17) 0.0241(8) Uani 1.00 1 d . . .
C(73) C 1.1232(3) 0.1027(3) 0.79801(18) 0.0332(9) Uani 1.00 1 d . . .
C(74) C 1.0208(3) 0.2560(2) 0.74255(17) 0.0286(8) Uani 1.00 1 d . . .
C(75) C 0.9704(3) 0.3054(2) 0.69213(19) 0.0339(9) Uani 1.00 1 d . . .
C(76) C 0.9673(3) 0.2550(2) 0.64284(17) 0.0280(8) Uani 1.00 1 d . . .
C(77) C 0.7557(3) 0.9257(4) 0.9083(2) 0.0634(16) Uani 1.00 1 d . . .
C(78) C 0.6678(3) 0.9340(3) 0.87678(19) 0.0417(11) Uani 1.00 1 d . . .
C(79) C 0.6574(3) 0.8539(3) 0.8647(2) 0.0448(11) Uani 1.00 1 d . . .
C(80) C 0.5744(3) 0.8625(3) 0.8347(2) 0.0423(10) Uani 1.00 1 d . . .
C(81) C 0.5034(3) 0.9516(3) 0.81654(19) 0.0351(9) Uani 1.00 1 d . . .
C(82) C 0.4148(3) 0.9640(3) 0.7861(2) 0.0476(11) Uani 1.00 1 d . . .
C(83) C 0.5163(3) 1.0318(3) 0.82830(19) 0.0348(9) Uani 1.00 1 d . . .
C(84) C 0.5972(3) 1.0226(3) 0.85893(19) 0.0379(10) Uani 1.00 1 d . . .
C(85) C 1.0522(3) 0.3014(3) -0.0368(2) 0.0392(10) Uani 1.00 1 d . . .
C(86) C 1.0261(3) 0.4038(3) -0.01727(18) 0.0307(8) Uani 1.00 1 d . . .
C(87) C 0.9498(3) 0.4544(3) 0.02598(19) 0.0312(9) Uani 1.00 1 d . . .
C(88) C 0.9233(3) 0.5484(3) 0.04272(18) 0.0315(9) Uani 1.00 1 d . . .
C(89) C 0.0014(4) 0.6797(3) 0.5327(2) 0.0535(13) Uani 1.00 1 d . . .
C(90) C 0.0004(3) 0.5874(3) 0.51620(19) 0.0319(9) Uani 1.00 1 d . . .
C(91) C 0.0335(3) 0.5086(3) 0.55474(19) 0.0319(9) Uani 1.00 1 d . . .
C(92) C 0.0333(3) 0.4236(3) 0.5390(2) 0.0343(9) Uani 1.00 1 d . . .
C(93) C 0.2259(4) 0.4355(5) 0.4474(3) 0.0466(16) Uani 0.70 1 d P . .
C(94) C 0.5163(6) 0.3565(5) 0.3431(3) 0.0508(18) Uani 0.70 1 d P . .
C(95) C 0.4775(14) 0.3263(14) 0.3311(9) 0.058(4) Uiso 0.30 1 d P . .
C(96) C 0.4088(17) 0.2922(16) 0.3593(10) 0.081(6) Uiso 0.30 1 d P . .
C(97) C 0.3278(14) 0.3632(14) 0.3928(8) 0.059(4) Uiso 0.30 1 d P . .
C(98) C 0.3092(16) 0.4640(16) 0.3936(9) 0.058(4) Uiso 0.30 1 d P . .
C(99) C 0.3790(18) 0.4801(17) 0.3614(11) 0.085(6) Uiso 0.30 1 d P . .
C(100) C 0.4580(15) 0.4157(15) 0.3295(8) 0.055(4) Uiso 0.30 1 d P . .
C(101) C 0.518(2) 0.443(2) 0.2894(13) 0.087(8) Uiso 0.30 1 d P . .
C(102) C 0.249(2) 0.338(3) 0.4238(19) 0.116(16) Uiso 0.30 1 d P . .
H(1) H 1.3238 0.7861 0.0678 0.034 Uiso 1.00 1 c R . .
H(2) H 1.5050 0.6322 0.1636 0.058 Uiso 1.00 1 c R . .
H(3) H 1.5069 0.6013 0.0972 0.058 Uiso 1.00 1 c R . .
H(4) H 1.4851 0.7065 0.1119 0.058 Uiso 1.00 1 c R . .
H(5) H 1.3748 0.5916 0.2025 0.049 Uiso 1.00 1 c R . .
H(6) H 1.2084 0.6376 0.2136 0.052 Uiso 1.00 1 c R . .
H(7) H 1.0967 0.7555 0.1511 0.042 Uiso 1.00 1 c R . .
H(8) H 0.9066 1.1159 0.2011 0.029 Uiso 1.00 1 c R . .
H(9) H 0.8877 1.1402 0.3115 0.046 Uiso 1.00 1 c R . .
H(10) H 0.9061 1.2198 0.3404 0.046 Uiso 1.00 1 c R . .
H(11) H 0.8081 1.2483 0.3093 0.046 Uiso 1.00 1 c R . .
H(12) H 0.9576 1.3196 0.2783 0.038 Uiso 1.00 1 c R . .
H(13) H 1.0246 1.3425 0.1858 0.047 Uiso 1.00 1 c R . .
H(14) H 1.0335 1.2524 0.1008 0.036 Uiso 1.00 1 c R . .
H(15) H 1.0441 0.5473 0.1367 0.032 Uiso 1.00 1 c R . .
H(16) H 1.1878 0.4833 0.0620 0.056 Uiso 1.00 1 c R . .
H(17) H 1.2431 0.5309 0.0926 0.056 Uiso 1.00 1 c R . .
H(18) H 1.2938 0.4193 0.0832 0.056 Uiso 1.00 1 c R . .
H(19) H 1.3216 0.3796 0.1905 0.040 Uiso 1.00 1 c R . .
H(20) H 1.2564 0.3571 0.2835 0.042 Uiso 1.00 1 c R . .
H(21) H 1.0857 0.4257 0.3031 0.030 Uiso 1.00 1 c R . .
H(22) H 0.7195 0.9255 0.3099 0.028 Uiso 1.00 1 c R . .
H(23) H 0.7194 1.0793 0.3304 0.041 Uiso 1.00 1 c R . .
H(24) H 0.6176 1.1265 0.3666 0.041 Uiso 1.00 1 c R . .
H(25) H 0.7117 1.1144 0.3965 0.041 Uiso 1.00 1 c R . .
H(26) H 0.6978 1.0183 0.4815 0.040 Uiso 1.00 1 c R . .
H(27) H 0.7222 0.8678 0.5177 0.048 Uiso 1.00 1 c R . .
H(28) H 0.7461 0.7442 0.4499 0.037 Uiso 1.00 1 c R . .
H(29) H 0.4038 0.8391 0.2263 0.035 Uiso 1.00 1 c R . .
H(30) H 0.2332 0.9291 0.1938 0.057 Uiso 1.00 1 c R . .
H(31) H 0.1458 0.9304 0.2339 0.057 Uiso 1.00 1 c R . .
H(32) H 0.1933 0.9945 0.2513 0.057 Uiso 1.00 1 c R . .
H(33) H 0.1735 0.8433 0.3284 0.056 Uiso 1.00 1 c R . .
H(34) H 0.2846 0.7167 0.3868 0.059 Uiso 1.00 1 c R . .
H(35) H 0.4552 0.6500 0.3646 0.045 Uiso 1.00 1 c R . .
H(36) H 0.7143 0.3380 0.2085 0.029 Uiso 1.00 1 c R . .
H(37) H 0.7185 0.1813 0.1919 0.041 Uiso 1.00 1 c R . .
H(38) H 0.6172 0.2220 0.1627 0.041 Uiso 1.00 1 c R . .
H(39) H 0.7130 0.1483 0.1272 0.041 Uiso 1.00 1 c R . .
H(40) H 0.6939 0.2541 0.0408 0.039 Uiso 1.00 1 c R . .
H(41) H 0.7111 0.3840 -0.0004 0.043 Uiso 1.00 1 c R . .
H(42) H 0.7274 0.4940 0.0626 0.034 Uiso 1.00 1 c R . .
H(43) H 1.3200 -0.0662 0.4128 0.029 Uiso 1.00 1 c R . .
H(44) H 1.4833 -0.1232 0.3630 0.048 Uiso 1.00 1 c R . .
H(45) H 1.5041 -0.0607 0.3146 0.048 Uiso 1.00 1 c R . .
H(46) H 1.4991 -0.0368 0.3827 0.048 Uiso 1.00 1 c R . .
H(47) H 1.3706 0.0993 0.2885 0.045 Uiso 1.00 1 c R . .
H(48) H 1.2000 0.2029 0.2858 0.047 Uiso 1.00 1 c R . .
H(49) H 1.0889 0.1741 0.3498 0.035 Uiso 1.00 1 c R . .
H(50) H 1.0984 0.0356 0.6926 0.025 Uiso 1.00 1 c R . .
H(51) H 1.1776 0.0427 0.7858 0.040 Uiso 1.00 1 c R . .
H(52) H 1.1470 0.1415 0.8173 0.040 Uiso 1.00 1 c R . .
H(53) H 1.0797 0.0920 0.8257 0.040 Uiso 1.00 1 c R . .
H(54) H 1.0224 0.2922 0.7761 0.034 Uiso 1.00 1 c R . .
H(55) H 0.9374 0.3747 0.6921 0.041 Uiso 1.00 1 c R . .
H(56) H 0.9324 0.2889 0.6086 0.034 Uiso 1.00 1 c R . .
H(57) H 0.8081 0.9159 0.8792 0.072 Uiso 1.00 1 c R . .
H(58) H 0.7782 0.8711 0.9348 0.072 Uiso 1.00 1 c R . .
H(59) H 0.7380 0.9826 0.9311 0.072 Uiso 1.00 1 c R . .
H(60) H 0.7067 0.7912 0.8764 0.053 Uiso 1.00 1 c R . .
H(61) H 0.5676 0.8062 0.8272 0.050 Uiso 1.00 1 c R . .
H(62) H 0.4311 0.9071 0.7629 0.057 Uiso 1.00 1 c R . .
H(63) H 0.3939 1.0182 0.7598 0.057 Uiso 1.00 1 c R . .
H(64) H 0.3631 0.9741 0.8154 0.057 Uiso 1.00 1 c R . .
H(65) H 0.4690 1.0945 0.8153 0.042 Uiso 1.00 1 c R . .
H(66) H 0.6034 1.0798 0.8678 0.044 Uiso 1.00 1 c R . .
H(67) H 1.1009 0.2564 -0.0114 0.049 Uiso 1.00 1 c R . .
H(68) H 1.0783 0.2912 -0.0774 0.049 Uiso 1.00 1 c R . .
H(69) H 0.9948 0.2931 -0.0332 0.049 Uiso 1.00 1 c R . .
H(70) H 0.9146 0.4233 0.0444 0.037 Uiso 1.00 1 c R . .
H(71) H 0.8695 0.5809 0.0718 0.038 Uiso 1.00 1 c R . .
H(72) H 0.0627 0.6770 0.5191 0.064 Uiso 1.00 1 c R . .
H(73) H -0.0072 0.6885 0.5755 0.064 Uiso 1.00 1 c R . .
H(74) H -0.0512 0.7332 0.5144 0.064 Uiso 1.00 1 c R . .
H(75) H 0.0575 0.5127 0.5924 0.038 Uiso 1.00 1 c R . .
H(76) H 0.0574 0.3708 0.5666 0.042 Uiso 1.00 1 c R . .

loop_
_atom_site_aniso_label
_atom_site_aniso_U_11
_atom_site_aniso_U_22
_atom_site_aniso_U_33
_atom_site_aniso_U_12
_atom_site_aniso_U_13
_atom_site_aniso_U_23
Ru(1) 0.01600(14) 0.02115(16) 0.01651(14) -0.01095(12) 0.00090(10) -0.00354(11)
Ru(2) 0.01756(14) 0.01580(15) 0.01623(14) -0.00825(12) -0.00175(11) 0.00045(11)
Ru(3) 0.02084(15) 0.01846(16) 0.01679(15) -0.01105(12) -0.00103(11) 0.00101(11)
Ru(4) 0.01271(13) 0.01287(15) 0.01466(14) -0.00485(11) -0.00019(10) -0.00056(10)
Cl(1) 0.0816(15) 0.0644(13) 0.0483(11) -0.0456(12) -0.0012(11) 0.0035(9)
Cl(2) 0.0448(9) 0.0614(11) 0.0515(10) -0.0199(8) -0.0081(8) -0.0102(8)
Cl(3) 0.0648(13) 0.0423(11) 0.0693(13) -0.0196(10) -0.0153(10) 0.0073(9)
Cl(4) 0.0728(16) 0.0441(11) 0.0344(9) -0.0255(11) -0.0026(9) 0.0026(7)
S(1) 0.0301(5) 0.0245(5) 0.0434(6) -0.0146(4) -0.0107(4) 0.0028(4)
S(2) 0.0250(4) 0.0171(4) 0.0367(5) -0.0088(4) 0.0064(4) -0.0006(3)
O(1) 0.0201(12) 0.0255(13) 0.0191(12) -0.0137(11) -0.0011(9) 0.0019(10)
O(2) 0.0182(12) 0.0238(13) 0.0217(13) -0.0122(10) -0.0011(9) 0.0003(10)
O(3) 0.0212(12) 0.0211(13) 0.0184(12) -0.0117(10) 0.0023(9) -0.0064(9)
O(4) 0.0244(13) 0.0235(13) 0.0191(12) -0.0151(11) 0.0009(10) -0.0050(10)
O(5) 0.0184(12) 0.0169(12) 0.0201(12) -0.0098(10) -0.0021(9) 0.0024(9)
O(6) 0.0225(12) 0.0193(13) 0.0199(12) -0.0121(10) -0.0027(10) 0.0031(9)
O(7) 0.0198(12) 0.0167(12) 0.0193(12) -0.0080(10) -0.0030(9) 0.0003(9)
O(8) 0.0259(13) 0.0209(13) 0.0164(12) -0.0119(11) -0.0039(9) 0.0013(10)
O(9) 0.0192(12) 0.0209(13) 0.0236(13) -0.0095(10) -0.0006(10) -0.0005(10)
O(10) 0.0223(13) 0.0248(14) 0.0220(13) -0.0128(11) 0.0022(10) 0.0018(10)
O(11) 0.0223(12) 0.0195(13) 0.0195(12) -0.0100(10) -0.0034(9) -0.0012(10)
O(12) 0.0244(13) 0.0181(13) 0.0220(13) -0.0117(10) -0.0025(10) 0.0006(10)
O(13) 0.0164(12) 0.0180(12) 0.0195(12) -0.0073(10) 0.0015(9) 0.0005(9)
O(14) 0.0150(11) 0.0132(12) 0.0191(12) -0.0040(9) 0.0022(9) 0.0002(9)
O(15) 0.0190(12) 0.0129(12) 0.0193(12) -0.0052(10) -0.0015(9) -0.0013(9)
O(16) 0.0172(11) 0.0164(13) 0.0170(12) -0.0066(10) -0.0007(9) -0.0021(9)
N(1) 0.0188(15) 0.0226(16) 0.0210(15) -0.0111(13) -0.0011(12) 0.0017(12)
N(2) 0.0260(17) 0.0317(19) 0.0291(18) -0.0148(15) -0.0038(13) -0.0012(14)
N(3) 0.0284(17) 0.0230(17) 0.0326(18) -0.0120(14) -0.0066(14) 0.0033(13)
N(4) 0.0217(15) 0.0243(17) 0.0203(15) -0.0128(13) -0.0041(12) 0.0048(13)
N(5) 0.0246(16) 0.0216(16) 0.0206(15) -0.0104(13) 0.0035(12) 0.0038(12)
N(6) 0.0267(16) 0.0183(16) 0.0288(17) -0.0101(13) 0.0026(13) 0.0003(12)
N(7) 0.0257(16) 0.0167(16) 0.0301(17) -0.0067(13) 0.0015(13) -0.0005(13)
N(8) 0.0159(14) 0.0176(17) 0.0202(15) -0.0050(13) 0.0012(11) 0.0027(11)
C(1) 0.0236(19) 0.026(2) 0.0182(17) -0.0144(16) -0.0004(14) -0.0088(14)
C(2) 0.0240(19) 0.024(2) 0.0215(19) -0.0085(16) -0.0021(14) -0.0060(15)
C(3) 0.028(2) 0.035(2) 0.0197(19) -0.0120(18) -0.0018(15) -0.0058(16)
C(4) 0.027(2) 0.038(2) 0.029(2) -0.0063(18) -0.0061(16) -0.0046(18)
C(5) 0.032(2) 0.059(3) 0.041(2) -0.005(2) -0.008(2) 0.002(2)
C(6) 0.041(2) 0.032(2) 0.044(2) -0.011(2) -0.016(2) 0.0064(19)
C(7) 0.045(2) 0.035(2) 0.050(2) -0.021(2) -0.009(2) 0.013(2)
C(8) 0.030(2) 0.029(2) 0.040(2) -0.0112(18) -0.0045(18) 0.0069(18)
C(9) 0.0221(18) 0.0182(18) 0.0228(19) -0.0093(15) -0.0033(14) 0.0009(14)
C(10) 0.0250(18) 0.0209(19) 0.0204(18) -0.0093(15) -0.0022(14) -0.0028(14)
C(11) 0.0233(18) 0.0180(19) 0.0263(19) -0.0077(15) -0.0030(15) -0.0003(14)
C(12) 0.033(2) 0.022(2) 0.0190(19) -0.0064(17) -0.0056(15) -0.0005(15)
C(13) 0.048(2) 0.041(2) 0.021(2) -0.018(2) -0.0003(18) -0.0050(17)
C(14) 0.046(2) 0.023(2) 0.024(2) -0.0138(19) -0.0045(17) -0.0068(16)
C(15) 0.061(3) 0.036(2) 0.036(2) -0.034(2) -0.003(2) -0.0045(19)
C(16) 0.042(2) 0.030(2) 0.0214(19) -0.0204(19) 0.0031(16) -0.0054(16)
C(17) 0.0204(17) 0.0199(18) 0.0127(16) -0.0061(15) -0.0026(13) 0.0027(13)
C(18) 0.0201(17) 0.0218(19) 0.0203(18) -0.0115(15) -0.0016(14) 0.0019(14)
C(19) 0.0149(17) 0.028(2) 0.0211(18) -0.0107(15) -0.0015(13) 0.0001(16)
C(20) 0.0179(17) 0.0192(18) 0.0197(17) -0.0101(14) -0.0002(13) 0.0026(14)
C(21) 0.0215(18) 0.0211(19) 0.0258(19) -0.0138(15) -0.0015(14) -0.0002(14)
C(22) 0.0229(18) 0.0206(19) 0.0239(19) -0.0121(15) -0.0024(14) 0.0045(14)
C(23) 0.0222(18) 0.0179(18) 0.0202(17) -0.0131(15) -0.0015(14) -0.0026(14)
C(24) 0.0202(17) 0.0140(17) 0.0266(19) -0.0094(14) -0.0025(14) -0.0041(14)
C(25) 0.0258(19) 0.027(2) 0.0239(19) -0.0133(16) -0.0048(15) 0.0024(15)
C(26) 0.023(2) 0.037(2) 0.035(2) -0.0119(18) -0.0024(16) -0.0035(18)
C(27) 0.024(2) 0.068(3) 0.042(2) -0.015(2) 0.0013(19) 0.010(2)
C(28) 0.0195(19) 0.033(2) 0.041(2) -0.0076(17) -0.0029(17) -0.0018(18)
C(29) 0.027(2) 0.039(2) 0.037(2) -0.0118(19) -0.0144(17) 0.0086(19)
C(30) 0.0252(19) 0.023(2) 0.027(2) -0.0098(16) -0.0031(15) -0.0020(15)
C(31) 0.0150(16) 0.0222(19) 0.0221(19) -0.0083(15) -0.0012(13) 0.0015(14)
C(32) 0.0197(18) 0.023(2) 0.029(2) -0.0094(15) 0.0004(15) -0.0046(15)
C(33) 0.0186(17) 0.028(2) 0.0227(19) -0.0110(16) -0.0020(14) -0.0007(15)
C(34) 0.0187(18) 0.024(2) 0.036(2) -0.0088(16) -0.0036(15) -0.0064(16)
C(35) 0.033(2) 0.024(2) 0.044(2) -0.0128(18) -0.0072(18) -0.0050(18)
C(36) 0.039(2) 0.032(2) 0.031(2) -0.0164(19) -0.0036(18) -0.0131(18)
C(37) 0.052(2) 0.042(2) 0.025(2) -0.024(2) -0.0060(19) -0.0043(18)
C(38) 0.041(2) 0.024(2) 0.026(2) -0.0135(18) -0.0042(17) -0.0016(16)
C(39) 0.0240(19) 0.026(2) 0.0231(19) -0.0152(16) 0.0022(15) -0.0081(15)
C(40) 0.0217(19) 0.036(2) 0.027(2) -0.0152(17) 0.0010(15) -0.0111(16)
C(41) 0.026(2) 0.029(2) 0.032(2) -0.0137(17) 0.0035(16) -0.0118(17)
C(42) 0.020(2) 0.035(2) 0.051(2) -0.0062(18) -0.0034(18) -0.017(2)
C(43) 0.030(2) 0.044(2) 0.065(3) -0.014(2) 0.003(2) -0.017(2)
C(44) 0.023(2) 0.058(3) 0.056(3) -0.021(2) 0.010(2) -0.021(2)
C(45) 0.034(2) 0.066(3) 0.050(2) -0.029(2) 0.012(2) -0.007(2)
C(46) 0.032(2) 0.043(2) 0.038(2) -0.022(2) 0.0060(18) -0.0032(19)
C(47) 0.0140(16) 0.0211(19) 0.0246(19) -0.0078(14) -0.0003(13) -0.0019(14)
C(48) 0.0183(17) 0.0183(18) 0.0260(19) -0.0084(15) -0.0004(14) -0.0047(14)
C(49) 0.0190(18) 0.023(2) 0.029(2) -0.0082(15) 0.0000(15) -0.0040(15)
C(50) 0.0221(19) 0.022(2) 0.037(2) -0.0094(16) 0.0003(16) -0.0064(16)
C(51) 0.035(2) 0.031(2) 0.042(2) -0.0208(19) 0.0055(18) -0.0103(18)
C(52) 0.032(2) 0.034(2) 0.034(2) -0.0197(19) -0.0008(17) -0.0101(18)
C(53) 0.044(2) 0.041(2) 0.027(2) -0.023(2) 0.0006(18) -0.0081(18)
C(54) 0.032(2) 0.028(2) 0.026(2) -0.0178(18) 0.0011(16) -0.0049(16)
C(55) 0.0194(17) 0.0171(18) 0.0201(18) -0.0021(15) -0.0020(14) -0.0012(14)
C(56) 0.0202(18) 0.0187(19) 0.0241(19) -0.0089(15) 0.0021(14) 0.0022(14)
C(57) 0.0168(17) 0.024(2) 0.0166(17) -0.0109(16) 0.0017(13) -0.0009(14)
C(58) 0.0209(17) 0.0186(18) 0.0177(17) -0.0065(15) -0.0017(13) 0.0028(13)
C(59) 0.0209(18) 0.0180(18) 0.0205(18) -0.0062(15) 0.0019(14) 0.0015(14)
C(60) 0.0245(18) 0.0148(17) 0.0188(17) -0.0073(15) 0.0004(14) 0.0018(13)
C(61) 0.0184(17) 0.0167(18) 0.0156(16) -0.0085(14) 0.0003(13) -0.0058(13)
C(62) 0.0198(18) 0.027(2) 0.0204(18) -0.0132(16) 0.0047(14) -0.0055(14)
C(63) 0.0259(19) 0.027(2) 0.0207(18) -0.0149(16) 0.0008(14) -0.0019(15)
C(64) 0.0232(19) 0.035(2) 0.029(2) -0.0153(17) 0.0093(16) -0.0096(17)
C(65) 0.029(2) 0.050(2) 0.043(2) -0.023(2) 0.0107(19) -0.011(2)
C(66) 0.038(2) 0.039(2) 0.040(2) -0.022(2) 0.0152(19) 0.001(2)
C(67) 0.040(2) 0.033(2) 0.038(2) -0.014(2) 0.0068(19) 0.0089(19)
C(68) 0.024(2) 0.026(2) 0.031(2) -0.0090(17) 0.0048(16) 0.0018(16)
C(69) 0.0147(16) 0.0188(19) 0.0196(17) -0.0089(15) 0.0031(13) 0.0012(13)
C(70) 0.0194(17) 0.0195(18) 0.0176(17) -0.0113(15) 0.0036(13) -0.0036(13)
C(71) 0.0190(17) 0.0210(19) 0.0210(18) -0.0107(15) -0.0009(13) -0.0017(14)
C(72) 0.0212(18) 0.033(2) 0.0221(19) -0.0161(17) 0.0008(14) -0.0018(15)
C(73) 0.034(2) 0.042(2) 0.024(2) -0.0172(19) -0.0062(17) -0.0031(17)
C(74) 0.039(2) 0.032(2) 0.024(2) -0.0240(19) 0.0015(16) -0.0072(16)
C(75) 0.050(2) 0.025(2) 0.031(2) -0.021(2) -0.0031(19) -0.0030(17)
C(76) 0.040(2) 0.023(2) 0.025(2) -0.0166(18) -0.0063(16) 0.0019(15)
C(77) 0.037(2) 0.111(4) 0.039(2) -0.032(3) -0.000(2) -0.001(2)
C(78) 0.032(2) 0.065(3) 0.025(2) -0.020(2) 0.0014(17) -0.000(2)
C(79) 0.042(2) 0.042(2) 0.031(2) -0.005(2) 0.0050(19) 0.008(2)
C(80) 0.054(2) 0.040(2) 0.030(2) -0.021(2) 0.000(2) -0.0012(19)
C(81) 0.033(2) 0.047(2) 0.027(2) -0.021(2) -0.0002(17) 0.0022(18)
C(82) 0.051(2) 0.060(3) 0.040(2) -0.033(2) -0.007(2) 0.005(2)
C(83) 0.030(2) 0.036(2) 0.031(2) -0.0103(19) 0.0033(17) 0.0003(18)
C(84) 0.036(2) 0.048(2) 0.030(2) -0.021(2) 0.0085(18) -0.0088(19)
C(85) 0.042(2) 0.029(2) 0.038(2) -0.011(2) 0.0084(19) 0.0000(18)
C(86) 0.033(2) 0.031(2) 0.023(2) -0.0110(18) -0.0020(16) 0.0036(16)
C(87) 0.031(2) 0.032(2) 0.032(2) -0.0151(18) -0.0028(17) 0.0042(17)
C(88) 0.029(2) 0.036(2) 0.024(2) -0.0108(18) 0.0017(16) -0.0026(17)
C(89) 0.068(3) 0.038(2) 0.061(3) -0.028(2) -0.012(2) -0.003(2)
C(90) 0.031(2) 0.030(2) 0.039(2) -0.0180(18) -0.0064(18) 0.0000(18)
C(91) 0.029(2) 0.041(2) 0.031(2) -0.0204(19) -0.0046(16) -0.0021(18)
C(92) 0.033(2) 0.034(2) 0.038(2) -0.0169(19) -0.0031(18) 0.0088(18)
C(93) 0.036(3) 0.059(4) 0.039(3) -0.017(3) 0.002(2) -0.007(3)
C(94) 0.073(5) 0.050(4) 0.038(3) -0.037(4) 0.006(3) -0.011(3)

loop_
_atom_type_symbol
_atom_type_description
_atom_type_scat_dispersion_real
_atom_type_scat_dispersion_imag
_atom_type_scat_source
C C 0.003 0.002
;
International Tables for Crystallography
(1992, Vol. C, Tables 4.2.6.8 and 6.1.1.4)
;
H H 0.000 0.000
;
International Tables for Crystallography
(1992, Vol. C, Table 6.1.1.4)
;
N N 0.006 0.003
;
International Tables for Crystallography
(1992, Vol. C, Tables 4.2.6.8 and 6.1.1.4)
;
O O 0.011 0.006
;
International Tables for Crystallography
(1992, Vol. C, Tables 4.2.6.8 and 6.1.1.4)
;
Ru Ru -1.259 0.836
;
International Tables for Crystallography
(1992, Vol. C, Tables 4.2.6.8 and 6.1.1.4)
;
S S 0.125 0.123
;
International Tables for Crystallography
(1992, Vol. C, Tables 4.2.6.8 and 6.1.1.4)
;
Cl Cl 0.148 0.159
;
International Tables for Crystallography
(1992, Vol. C, Tables 4.2.6.8 and 6.1.1.4)
;

loop_
_geom_angle_atom_site_label_1
_geom_angle_atom_site_label_2
_geom_angle_atom_site_label_3
_geom_angle
_geom_angle_publ_flag
_geom_angle_site_symmetry_1
_geom_angle_site_symmetry_2
_geom_angle_site_symmetry_3
Ru(1) Ru(1) O(1) 90.01(8) yes 2_775 . .
Ru(1) Ru(1) O(2) 88.70(8) yes 2_775 . 2_775
Ru(1) Ru(1) O(3) 89.65(8) yes 2_775 . .
Ru(1) Ru(1) O(4) 89.01(8) yes 2_775 . 2_775
Ru(1) Ru(1) N(1) 177.13(6) yes 2_775 . .
O(1) Ru(1) O(2) 178.70(11) yes . . 2_775
O(1) Ru(1) O(3) 88.11(9) yes . . .
O(1) Ru(1) O(4) 90.32(9) yes . . 2_775
O(1) Ru(1) N(1) 92.86(10) yes . . .
O(2) Ru(1) O(3) 92.05(9) yes 2_775 . .
O(2) Ru(1) O(4) 89.49(9) yes 2_775 . 2_775
O(2) Ru(1) N(1) 88.43(10) yes 2_775 . .
O(3) Ru(1) O(4) 177.94(9) yes . . 2_775
O(3) Ru(1) N(1) 90.39(11) yes . . .
O(4) Ru(1) N(1) 91.03(11) yes 2_775 . .
Ru(3) Ru(2) O(5) 88.91(6) yes . . .
Ru(3) Ru(2) O(7) 89.10(7) yes . . .
Ru(3) Ru(2) O(9) 89.17(7) yes . . .
Ru(3) Ru(2) O(11) 89.84(7) yes . . .
Ru(3) Ru(2) N(4) 177.63(7) yes . . .
O(5) Ru(2) O(7) 91.66(10) yes . . .
O(5) Ru(2) O(9) 178.07(9) yes . . .
O(5) Ru(2) O(11) 89.98(10) yes . . .
O(5) Ru(2) N(4) 88.73(10) yes . . .
O(7) Ru(2) O(9) 88.52(10) yes . . .
O(7) Ru(2) O(11) 178.03(10) yes . . .
O(7) Ru(2) N(4) 91.11(11) yes . . .
O(9) Ru(2) O(11) 89.80(10) yes . . .
O(9) Ru(2) N(4) 93.19(10) yes . . .
O(11) Ru(2) N(4) 90.01(11) yes . . .
Ru(2) Ru(3) O(6) 89.72(7) yes . . .
Ru(2) Ru(3) O(8) 89.74(6) yes . . .
Ru(2) Ru(3) O(10) 89.65(7) yes . . .
Ru(2) Ru(3) O(12) 88.82(7) yes . . .
Ru(2) Ru(3) N(5) 179.17(10) yes . . .
O(6) Ru(3) O(8) 90.05(10) yes . . .
O(6) Ru(3) O(10) 178.93(12) yes . . .
O(6) Ru(3) O(12) 92.15(10) yes . . .
O(6) Ru(3) N(5) 90.87(10) yes . . .
O(8) Ru(3) O(10) 89.08(11) yes . . .
O(8) Ru(3) O(12) 177.36(8) yes . . .
O(8) Ru(3) N(5) 90.84(11) yes . . .
O(10) Ru(3) O(12) 88.71(10) yes . . .
O(10) Ru(3) N(5) 89.77(10) yes . . .
O(12) Ru(3) N(5) 90.58(11) yes . . .
Ru(4) Ru(4) O(13) 89.65(5) yes 2_756 . .
Ru(4) Ru(4) O(14) 89.28(5) yes 2_756 . 2_756
Ru(4) Ru(4) O(15) 89.03(5) yes 2_756 . .
Ru(4) Ru(4) O(16) 89.75(5) yes 2_756 . 2_756
Ru(4) Ru(4) N(8) 177.12(8) yes 2_756 . .
O(13) Ru(4) O(14) 178.93(7) yes . . 2_756
O(13) Ru(4) O(15) 91.00(10) yes . . .
O(13) Ru(4) O(16) 88.35(10) yes . . 2_756
O(13) Ru(4) N(8) 91.19(10) yes . . .
O(14) Ru(4) O(15) 89.05(10) yes 2_756 . .
O(14) Ru(4) O(16) 91.57(10) yes 2_756 . 2_756
O(14) Ru(4) N(8) 89.87(10) yes 2_756 . .
O(15) Ru(4) O(16) 178.63(8) yes . . 2_756
O(15) Ru(4) N(8) 88.20(10) yes . . .
O(16) Ru(4) N(8) 93.02(10) yes 2_756 . .
C(94) Cl(1) C(100) 33.1(6) yes . . .
C(94) Cl(1) C(101) 79(2) yes . . .
C(100) Cl(1) C(101) 56(2) yes . . .
C(94) Cl(2) C(95) 28.0(14) yes . . .
C(94) Cl(2) C(96) 75.0(9) yes . . .
C(94) Cl(2) C(100) 30.4(6) yes . . .
C(95) Cl(2) C(96) 47.2(16) yes . . .
C(95) Cl(2) C(100) 37.7(13) yes . . .
C(96) Cl(2) C(100) 76.3(10) yes . . .
C(93) Cl(3) C(98) 83.1(17) yes . . .
C(93) Cl(3) C(99) 123.5(8) yes . . .
C(98) Cl(3) C(99) 41(2) yes . . .
C(93) Cl(4) C(96) 114.3(8) yes . . .
C(93) Cl(4) C(97) 72.6(8) yes . . .
C(93) Cl(4) C(102) 51(5) yes . . .
C(96) Cl(4) C(97) 42.0(10) yes . . .
C(96) Cl(4) C(102) 149(4) yes . . .
C(97) Cl(4) C(102) 114(5) yes . . .
N(2) S(1) N(3) 102.60(19) yes . . .
N(6) S(2) N(7) 101.98(19) yes . . .
Ru(1) O(1) C(1) 118.9(2) yes . . .
Ru(1) O(2) C(1) 119.3(2) yes 2_775 . .
Ru(1) O(3) C(9) 119.3(2) yes . . .
Ru(1) O(4) C(9) 119.2(2) yes 2_775 . .
Ru(2) O(5) C(23) 119.3(2) yes . . .
Ru(3) O(6) C(23) 118.98(19) yes . . .
Ru(2) O(7) C(31) 119.3(2) yes . . .
Ru(3) O(8) C(31) 119.1(2) yes . . .
Ru(2) O(9) C(39) 118.74(19) yes . . .
Ru(3) O(10) C(39) 119.5(2) yes . . .
Ru(2) O(11) C(47) 118.9(2) yes . . .
Ru(3) O(12) C(47) 120.0(2) yes . . .
Ru(4) O(13) C(61) 119.3(2) yes . . .
Ru(4) O(14) C(61) 119.3(2) yes 2_756 . .
Ru(4) O(15) C(69) 119.3(2) yes . . .
Ru(4) O(16) C(69) 119.1(2) yes 2_756 . .
Ru(1) N(1) C(17) 157.6(2) yes . . .
S(1) N(2) C(21) 105.7(2) yes . . .
S(1) N(3) C(22) 106.2(2) yes . . .
Ru(2) N(4) C(19) 168.9(2) yes . . .
Ru(3) N(5) C(55) 146.7(2) yes . . .
S(2) N(6) C(59) 106.8(2) yes . . .
S(2) N(7) C(60) 106.3(2) yes . . .
Ru(4) N(8) C(57) 158.1(3) yes . . .
O(1) C(1) O(2) 123.0(2) yes . . .
O(1) C(1) C(2) 117.5(3) yes . . .
O(2) C(1) C(2) 119.5(3) yes . . .
C(1) C(2) C(3) 120.0(3) yes . . .
C(1) C(2) C(8) 120.3(3) yes . . .
C(3) C(2) C(8) 119.7(3) yes . . .
C(2) C(3) C(4) 120.8(4) yes . . .
C(3) C(4) C(5) 121.0(4) yes . . .
C(3) C(4) C(6) 118.3(4) yes . . .
C(5) C(4) C(6) 120.7(3) yes . . .
C(4) C(6) C(7) 121.1(3) yes . . .
C(6) C(7) C(8) 120.4(4) yes . . .
C(2) C(8) C(7) 119.8(4) yes . . .
O(3) C(9) O(4) 122.6(3) yes . . .
O(3) C(9) C(10) 118.8(3) yes . . .
O(4) C(9) C(10) 118.5(4) yes . . .
C(9) C(10) C(11) 119.6(4) yes . . .
C(9) C(10) C(16) 120.3(3) yes . . .
C(11) C(10) C(16) 120.1(3) yes . . .
C(10) C(11) C(12) 120.8(4) yes . . .
C(11) C(12) C(13) 121.1(4) yes . . .
C(11) C(12) C(14) 118.5(3) yes . . .
C(13) C(12) C(14) 120.4(3) yes . . .
C(12) C(14) C(15) 120.8(4) yes . . .
C(14) C(15) C(16) 120.3(5) yes . . .
C(10) C(16) C(15) 119.5(4) yes . . .
N(1) C(17) C(18) 177.7(3) yes . . .
C(17) C(18) C(19) 115.0(3) yes . . .
C(17) C(18) C(20) 122.3(3) yes . . .
C(19) C(18) C(20) 122.6(4) yes . . .
N(4) C(19) C(18) 177.3(4) yes . . .
C(18) C(20) C(21) 123.6(4) yes . . .
C(18) C(20) C(22) 122.4(3) yes . . 2_675
C(21) C(20) C(22) 114.0(3) yes . . 2_675
N(2) C(21) C(20) 123.9(3) yes . . .
N(2) C(21) C(22) 112.4(3) yes . . .
C(20) C(21) C(22) 123.6(4) yes . . .
N(3) C(22) C(20) 124.5(3) yes . . 2_675
N(3) C(22) C(21) 113.1(4) yes . . .
C(20) C(22) C(21) 122.4(3) yes 2_675 . .
O(5) C(23) O(6) 123.0(3) yes . . .
O(5) C(23) C(24) 118.8(3) yes . . .
O(6) C(23) C(24) 118.1(2) yes . . .
C(23) C(24) C(25) 120.1(3) yes . . .
C(23) C(24) C(30) 120.2(3) yes . . .
C(25) C(24) C(30) 119.7(3) yes . . .
C(24) C(25) C(26) 121.3(3) yes . . .
C(25) C(26) C(27) 121.8(3) yes . . .
C(25) C(26) C(28) 118.2(3) yes . . .
C(27) C(26) C(28) 120.0(3) yes . . .
C(26) C(28) C(29) 121.2(3) yes . . .
C(28) C(29) C(30) 120.0(3) yes . . .
C(24) C(30) C(29) 119.5(3) yes . . .
O(7) C(31) O(8) 122.5(3) yes . . .
O(7) C(31) C(32) 119.5(3) yes . . .
O(8) C(31) C(32) 118.0(3) yes . . .
C(31) C(32) C(33) 120.0(3) yes . . .
C(31) C(32) C(38) 120.6(3) yes . . .
C(33) C(32) C(38) 119.4(3) yes . . .
C(32) C(33) C(34) 121.2(3) yes . . .
C(33) C(34) C(35) 121.1(3) yes . . .
C(33) C(34) C(36) 118.2(3) yes . . .
C(35) C(34) C(36) 120.6(3) yes . . .
C(34) C(36) C(37) 121.5(4) yes . . .
C(36) C(37) C(38) 120.0(3) yes . . .
C(32) C(38) C(37) 119.8(4) yes . . .
O(9) C(39) O(10) 122.9(3) yes . . .
O(9) C(39) C(40) 119.3(2) yes . . .
O(10) C(39) C(40) 117.8(3) yes . . .
C(39) C(40) C(41) 120.8(3) yes . . .
C(39) C(40) C(46) 119.2(3) yes . . .
C(41) C(40) C(46) 120.0(3) yes . . .
C(40) C(41) C(42) 121.1(4) yes . . .
C(41) C(42) C(43) 121.4(4) yes . . .
C(41) C(42) C(44) 118.6(3) yes . . .
C(43) C(42) C(44) 120.0(3) yes . . .
C(42) C(44) C(45) 120.6(4) yes . . .
C(44) C(45) C(46) 120.5(5) yes . . .
C(40) C(46) C(45) 119.2(3) yes . . .
O(11) C(47) O(12) 122.3(3) yes . . .
O(11) C(47) C(48) 118.1(3) yes . . .
O(12) C(47) C(48) 119.6(3) yes . . .
C(47) C(48) C(49) 119.1(3) yes . . .
C(47) C(48) C(54) 120.8(3) yes . . .
C(49) C(48) C(54) 120.1(4) yes . . .
C(48) C(49) C(50) 120.5(3) yes . . .
C(49) C(50) C(51) 121.0(3) yes . . .
C(49) C(50) C(52) 118.7(4) yes . . .
C(51) C(50) C(52) 120.2(4) yes . . .
C(50) C(52) C(53) 120.8(4) yes . . .
C(52) C(53) C(54) 120.4(3) yes . . .
C(48) C(54) C(53) 119.4(4) yes . . .
N(5) C(55) C(56) 178.6(3) yes . . .
C(55) C(56) C(57) 114.5(2) yes . . .
C(55) C(56) C(58) 121.8(3) yes . . .
C(57) C(56) C(58) 123.6(3) yes . . .
N(8) C(57) C(56) 176.4(4) yes . . .
C(56) C(58) C(59) 122.8(4) yes . . .
C(56) C(58) C(60) 123.1(3) yes . . 2_666
C(59) C(58) C(60) 114.1(3) yes . . 2_666
N(6) C(59) C(58) 124.7(3) yes . . .
N(6) C(59) C(60) 112.3(3) yes . . .
C(58) C(59) C(60) 122.9(4) yes . . .
N(7) C(60) C(58) 124.4(2) yes . . 2_666
N(7) C(60) C(59) 112.6(3) yes . . .
C(58) C(60) C(59) 123.0(3) yes 2_666 . .
O(13) C(61) O(14) 122.4(3) yes . . .
O(13) C(61) C(62) 118.8(2) yes . . .
O(14) C(61) C(62) 118.8(2) yes . . .
C(61) C(62) C(63) 120.2(3) yes . . .
C(61) C(62) C(68) 119.4(3) yes . . .
C(63) C(62) C(68) 120.3(3) yes . . .
C(62) C(63) C(64) 120.7(3) yes . . .
C(63) C(64) C(65) 120.1(3) yes . . .
C(63) C(64) C(66) 118.1(3) yes . . .
C(65) C(64) C(66) 121.8(4) yes . . .
C(64) C(66) C(67) 122.0(4) yes . . .
C(66) C(67) C(68) 119.5(4) yes . . .
C(62) C(68) C(67) 119.4(3) yes . . .
O(15) C(69) O(16) 122.7(3) yes . . .
O(15) C(69) C(70) 118.1(2) yes . . .
O(16) C(69) C(70) 119.2(2) yes . . .
C(69) C(70) C(71) 119.3(3) yes . . .
C(69) C(70) C(76) 120.3(3) yes . . .
C(71) C(70) C(76) 120.4(3) yes . . .
C(70) C(71) C(72) 120.7(3) yes . . .
C(71) C(72) C(73) 121.5(3) yes . . .
C(71) C(72) C(74) 118.3(3) yes . . .
C(73) C(72) C(74) 120.3(3) yes . . .
C(72) C(74) C(75) 120.6(3) yes . . .
C(74) C(75) C(76) 120.5(3) yes . . .
C(70) C(76) C(75) 119.5(3) yes . . .
C(77) C(78) C(79) 121.2(4) yes . . .
C(77) C(78) C(84) 120.1(5) yes . . .
C(79) C(78) C(84) 118.7(4) yes . . .
C(78) C(79) C(80) 120.8(4) yes . . .
C(79) C(80) C(81) 120.6(5) yes . . .
C(80) C(81) C(82) 122.3(5) yes . . .
C(80) C(81) C(83) 117.7(4) yes . . .
C(82) C(81) C(83) 120.0(3) yes . . .
C(81) C(83) C(84) 121.1(3) yes . . .
C(78) C(84) C(83) 121.1(5) yes . . .
C(85) C(86) C(87) 121.5(4) yes . . .
C(85) C(86) C(88) 121.3(3) yes . . 2_765
C(87) C(86) C(88) 117.2(4) yes . . 2_765
C(86) C(87) C(88) 122.1(4) yes . . .
C(86) C(88) C(87) 120.7(3) yes 2_765 . .
C(89) C(90) C(91) 121.6(4) yes . . .
C(89) C(90) C(92) 121.6(4) yes . . 2_566
C(91) C(90) C(92) 116.8(4) yes . . 2_566
C(90) C(91) C(92) 121.3(4) yes . . .
C(90) C(92) C(91) 121.9(4) yes 2_566 . .
Cl(3) C(93) Cl(4) 110.7(3) yes . . .
Cl(3) C(93) C(97) 72.0(7) yes . . .
Cl(3) C(93) C(102) 121.0(18) yes . . .
Cl(4) C(93) C(97) 39.7(7) yes . . .
Cl(4) C(93) C(102) 17.8(16) yes . . .
C(97) C(93) C(102) 54.7(19) yes . . .
Cl(1) C(94) Cl(2) 111.1(3) yes . . .
Cl(1) C(94) C(95) 136.9(14) yes . . .
Cl(1) C(94) C(100) 70.3(16) yes . . .
Cl(1) C(94) C(101) 24.4(11) yes . . .
Cl(2) C(94) C(95) 31.9(12) yes . . .
Cl(2) C(94) C(100) 84.7(15) yes . . .
Cl(2) C(94) C(101) 90.5(11) yes . . .
C(95) C(94) C(100) 82(2) yes . . .
C(95) C(94) C(101) 112.8(18) yes . . .
C(100) C(94) C(101) 53.4(17) yes . . .
Cl(2) C(95) C(94) 120(2) yes . . .
Cl(2) C(95) C(96) 100(2) yes . . .
Cl(2) C(95) C(100) 111.0(19) yes . . .
C(94) C(95) C(96) 139(2) yes . . .
C(94) C(95) C(100) 50.1(15) yes . . .
C(96) C(95) C(100) 123.5(17) yes . . .
Cl(2) C(96) Cl(4) 161.1(12) yes . . .
Cl(2) C(96) C(95) 32.5(10) yes . . .
Cl(2) C(96) C(97) 133.3(18) yes . . .
Cl(4) C(96) C(95) 149.6(17) yes . . .
Cl(4) C(96) C(97) 36.0(12) yes . . .
C(95) C(96) C(97) 114(2) yes . . .
Cl(4) C(97) C(93) 67.7(9) yes . . .
Cl(4) C(97) C(96) 102.1(18) yes . . .
Cl(4) C(97) C(98) 136.6(16) yes . . .
Cl(4) C(97) C(102) 19.9(14) yes . . .
C(93) C(97) C(96) 168.0(18) yes . . .
C(93) C(97) C(98) 69.0(11) yes . . .
C(93) C(97) C(102) 51.2(17) yes . . .
C(96) C(97) C(98) 121(2) yes . . .
C(96) C(97) C(102) 120(2) yes . . .
C(98) C(97) C(102) 118(2) yes . . .
Cl(3) C(98) C(97) 129(2) yes . . .
Cl(3) C(98) C(99) 114(2) yes . . .
C(97) C(98) C(99) 114.3(17) yes . . .
Cl(3) C(99) C(98) 24.9(9) yes . . .
Cl(3) C(99) C(100) 150(2) yes . . .
C(98) C(99) C(100) 127(2) yes . . .
Cl(1) C(100) Cl(2) 105.6(9) yes . . .
Cl(1) C(100) C(94) 76.6(15) yes . . .
Cl(1) C(100) C(95) 116.8(15) yes . . .
Cl(1) C(100) C(99) 120(2) yes . . .
Cl(1) C(100) C(101) 25.7(14) yes . . .
Cl(2) C(100) C(94) 64.9(13) yes . . .
Cl(2) C(100) C(95) 31.3(10) yes . . .
Cl(2) C(100) C(99) 134(2) yes . . .
Cl(2) C(100) C(101) 95.4(15) yes . . .
C(94) C(100) C(95) 48.1(15) yes . . .
C(94) C(100) C(99) 130(2) yes . . .
C(94) C(100) C(101) 92.9(19) yes . . .
C(95) C(100) C(99) 119(2) yes . . .
C(95) C(100) C(101) 118.5(19) yes . . .
C(99) C(100) C(101) 123(2) yes . . .
Cl(1) C(101) C(94) 77(2) yes . . .
Cl(1) C(101) C(100) 98(3) yes . . .
C(94) C(101) C(100) 33.7(10) yes . . .
Cl(4) C(102) C(93) 111(6) yes . . .
Cl(4) C(102) C(97) 46(4) yes . . .
C(93) C(102) C(97) 74(2) yes . . .
C(2) C(3) H(1) 119.9 no . . .
C(4) C(3) H(1) 119.3 no . . .
C(4) C(5) H(2) 109.3 no . . .
C(4) C(5) H(3) 110.1 no . . .
C(4) C(5) H(4) 109.0 no . . .
H(2) C(5) H(3) 110.2 no . . .
H(2) C(5) H(4) 108.5 no . . .
H(3) C(5) H(4) 109.7 no . . .
C(4) C(6) H(5) 120.1 no . . .
C(7) C(6) H(5) 118.8 no . . .
C(6) C(7) H(6) 119.3 no . . .
C(8) C(7) H(6) 120.3 no . . .
C(2) C(8) H(7) 120.2 no . . .
C(7) C(8) H(7) 120.0 no . . .
C(10) C(11) H(8) 119.5 no . . .
C(12) C(11) H(8) 119.7 no . . .
C(12) C(13) H(9) 109.8 no . . .
C(12) C(13) H(10) 109.6 no . . .
C(12) C(13) H(11) 109.3 no . . .
H(9) C(13) H(10) 109.9 no . . .
H(9) C(13) H(11) 109.3 no . . .
H(10) C(13) H(11) 108.9 no . . .
C(12) C(14) H(12) 119.4 no . . .
C(15) C(14) H(12) 119.7 no . . .
C(14) C(15) H(13) 119.9 no . . .
C(16) C(15) H(13) 119.8 no . . .
C(10) C(16) H(14) 120.5 no . . .
C(15) C(16) H(14) 120.0 no . . .
C(24) C(25) H(15) 118.7 no . . .
C(26) C(25) H(15) 119.9 no . . .
C(26) C(27) H(16) 109.3 no . . .
C(26) C(27) H(17) 110.3 no . . .
C(26) C(27) H(18) 109.6 no . . .
H(16) C(27) H(17) 109.4 no . . .
H(16) C(27) H(18) 108.7 no . . .
H(17) C(27) H(18) 109.5 no . . .
C(26) C(28) H(19) 120.1 no . . .
C(29) C(28) H(19) 118.7 no . . .
C(28) C(29) H(20) 120.5 no . . .
C(30) C(29) H(20) 119.4 no . . .
C(24) C(30) H(21) 120.3 no . . .
C(29) C(30) H(21) 120.2 no . . .
C(32) C(33) H(22) 119.2 no . . .
C(34) C(33) H(22) 119.7 no . . .
C(34) C(35) H(23) 109.0 no . . .
C(34) C(35) H(24) 109.8 no . . .
C(34) C(35) H(25) 109.5 no . . .
H(23) C(35) H(24) 109.3 no . . .
H(23) C(35) H(25) 109.1 no . . .
H(24) C(35) H(25) 110.1 no . . .
C(34) C(36) H(26) 119.2 no . . .
C(37) C(36) H(26) 119.3 no . . .
C(36) C(37) H(27) 120.0 no . . .
C(38) C(37) H(27) 120.0 no . . .
C(32) C(38) H(28) 120.0 no . . .
C(37) C(38) H(28) 120.3 no . . .
C(40) C(41) H(29) 119.6 no . . .
C(42) C(41) H(29) 119.3 no . . .
C(42) C(43) H(30) 109.6 no . . .
C(42) C(43) H(31) 109.7 no . . .
C(42) C(43) H(32) 110.0 no . . .
H(30) C(43) H(31) 109.1 no . . .
H(30) C(43) H(32) 109.0 no . . .
H(31) C(43) H(32) 109.5 no . . .
C(42) C(44) H(33) 119.5 no . . .
C(45) C(44) H(33) 119.9 no . . .
C(44) C(45) H(34) 120.0 no . . .
C(46) C(45) H(34) 119.4 no . . .
C(40) C(46) H(35) 120.2 no . . .
C(45) C(46) H(35) 120.6 no . . .
C(48) C(49) H(36) 119.7 no . . .
C(50) C(49) H(36) 119.8 no . . .
C(50) C(51) H(37) 109.8 no . . .
C(50) C(51) H(38) 109.2 no . . .
C(50) C(51) H(39) 109.8 no . . .
H(37) C(51) H(38) 108.9 no . . .
H(37) C(51) H(39) 110.2 no . . .
H(38) C(51) H(39) 108.9 no . . .
C(50) C(52) H(40) 119.6 no . . .
C(53) C(52) H(40) 119.6 no . . .
C(52) C(53) H(41) 119.7 no . . .
C(54) C(53) H(41) 119.9 no . . .
C(48) C(54) H(42) 120.0 no . . .
C(53) C(54) H(42) 120.6 no . . .
C(62) C(63) H(43) 120.0 no . . .
C(64) C(63) H(43) 119.3 no . . .
C(64) C(65) H(44) 109.6 no . . .
C(64) C(65) H(45) 110.3 no . . .
C(64) C(65) H(46) 109.8 no . . .
H(44) C(65) H(45) 109.2 no . . .
H(44) C(65) H(46) 108.4 no . . .
H(45) C(65) H(46) 109.5 no . . .
C(64) C(66) H(47) 118.2 no . . .
C(67) C(66) H(47) 119.8 no . . .
C(66) C(67) H(48) 120.0 no . . .
C(68) C(67) H(48) 120.5 no . . .
C(62) C(68) H(49) 120.4 no . . .
C(67) C(68) H(49) 120.2 no . . .
C(70) C(71) H(50) 119.2 no . . .
C(72) C(71) H(50) 120.1 no . . .
C(72) C(73) H(51) 109.7 no . . .
C(72) C(73) H(52) 109.3 no . . .
C(72) C(73) H(53) 109.7 no . . .
H(51) C(73) H(52) 109.2 no . . .
H(51) C(73) H(53) 110.0 no . . .
H(52) C(73) H(53) 109.0 no . . .
C(72) C(74) H(54) 120.2 no . . .
C(75) C(74) H(54) 119.2 no . . .
C(74) C(75) H(55) 119.6 no . . .
C(76) C(75) H(55) 119.8 no . . .
C(70) C(76) H(56) 120.2 no . . .
C(75) C(76) H(56) 120.3 no . . .
C(78) C(77) H(57) 109.7 no . . .
C(78) C(77) H(58) 109.3 no . . .
C(78) C(77) H(59) 110.2 no . . .
H(57) C(77) H(58) 108.6 no . . .
H(57) C(77) H(59) 109.7 no . . .
H(58) C(77) H(59) 109.4 no . . .
C(78) C(79) H(60) 119.7 no . . .
C(80) C(79) H(60) 119.5 no . . .
C(79) C(80) H(61) 119.8 no . . .
C(81) C(80) H(61) 119.6 no . . .
C(81) C(82) H(62) 109.2 no . . .
C(81) C(82) H(63) 109.5 no . . .
C(81) C(82) H(64) 109.7 no . . .
H(62) C(82) H(63) 109.2 no . . .
H(62) C(82) H(64) 109.5 no . . .
H(63) C(82) H(64) 109.7 no . . .
C(81) C(83) H(65) 119.5 no . . .
C(84) C(83) H(65) 119.5 no . . .
C(78) C(84) H(66) 119.4 no . . .
C(83) C(84) H(66) 119.5 no . . .
C(86) C(85) H(67) 108.9 no . . .
C(86) C(85) H(68) 109.2 no . . .
C(86) C(85) H(69) 109.5 no . . .
H(67) C(85) H(68) 109.4 no . . .
H(67) C(85) H(69) 109.6 no . . .
H(68) C(85) H(69) 110.2 no . . .
C(86) C(87) H(70) 118.9 no . . .
C(88) C(87) H(70) 119.0 no . . .
C(86) C(88) H(71) 119.9 no 2_765 . .
C(87) C(88) H(71) 119.4 no . . .
C(90) C(89) H(72) 110.0 no . . .
C(90) C(89) H(73) 109.6 no . . .
C(90) C(89) H(74) 109.6 no . . .
H(72) C(89) H(73) 109.1 no . . .
H(72) C(89) H(74) 109.4 no . . .
H(73) C(89) H(74) 109.1 no . . .
C(90) C(91) H(75) 119.5 no . . .
C(92) C(91) H(75) 119.2 no . . .
C(90) C(92) H(76) 119.4 no 2_566 . .
C(91) C(92) H(76) 118.7 no . . .

loop_
_geom_bond_atom_site_label_1
_geom_bond_atom_site_label_2
_geom_bond_distance
_geom_bond_publ_flag
_geom_bond_site_symmetry_1
_geom_bond_site_symmetry_2
Ru(1) Ru(1) 2.2853(4) yes . 2_775
Ru(1) O(1) 2.018(2) yes . .
Ru(1) O(2) 2.036(2) yes . 2_775
Ru(1) O(3) 2.010(2) yes . .
Ru(1) O(4) 2.021(2) yes . 2_775
Ru(1) N(1) 2.215(3) yes . .
Ru(2) Ru(3) 2.2835(3) yes . .
Ru(2) O(5) 2.033(2) yes . .
Ru(2) O(7) 2.029(2) yes . .
Ru(2) O(9) 2.037(2) yes . .
Ru(2) O(11) 2.017(2) yes . .
Ru(2) N(4) 2.218(3) yes . .
Ru(3) O(6) 2.024(2) yes . .
Ru(3) O(8) 2.018(2) yes . .
Ru(3) O(10) 2.012(2) yes . .
Ru(3) O(12) 2.021(2) yes . .
Ru(3) N(5) 2.232(3) yes . .
Ru(4) Ru(4) 2.2844(3) yes . 2_756
Ru(4) O(13) 2.022(2) yes . .
Ru(4) O(14) 2.026(2) yes . 2_756
Ru(4) O(15) 2.022(2) yes . .
Ru(4) O(16) 2.016(2) yes . 2_756
Ru(4) N(8) 2.215(2) yes . .
Cl(1) C(94) 1.772(10) yes . .
Cl(1) C(100) 1.72(2) yes . .
Cl(1) C(101) 0.75(3) yes . .
Cl(2) C(94) 1.780(9) yes . .
Cl(2) C(95) 1.09(2) yes . .
Cl(2) C(96) 1.99(2) yes . .
Cl(2) C(100) 1.96(2) yes . .
Cl(3) C(93) 1.782(9) yes . .
Cl(3) C(98) 0.877(18) yes . .
Cl(3) C(99) 1.90(2) yes . .
Cl(4) C(93) 1.774(7) yes . .
Cl(4) C(96) 2.04(2) yes . .
Cl(4) C(97) 1.23(2) yes . .
Cl(4) C(102) 0.58(3) yes . .
S(1) N(2) 1.607(3) yes . .
S(1) N(3) 1.605(4) yes . .
S(2) N(6) 1.604(2) yes . .
S(2) N(7) 1.605(4) yes . .
O(1) C(1) 1.274(4) yes . .
O(2) C(1) 1.274(5) yes . .
O(3) C(9) 1.274(5) yes . .
O(4) C(9) 1.278(4) yes . .
O(5) C(23) 1.272(3) yes . .
O(6) C(23) 1.271(4) yes . .
O(7) C(31) 1.277(4) yes . .
O(8) C(31) 1.280(4) yes . .
O(9) C(39) 1.276(4) yes . .
O(10) C(39) 1.276(3) yes . .
O(11) C(47) 1.281(5) yes . .
O(12) C(47) 1.272(4) yes . .
O(13) C(61) 1.278(3) yes . .
O(14) C(61) 1.286(3) yes . .
O(15) C(69) 1.281(3) yes . .
O(16) C(69) 1.274(3) yes . .
N(1) C(17) 1.152(6) yes . .
N(2) C(21) 1.377(6) yes . .
N(3) C(22) 1.357(5) yes . .
N(4) C(19) 1.138(4) yes . .
N(5) C(55) 1.150(5) yes . .
N(6) C(59) 1.356(6) yes . .
N(7) C(60) 1.363(5) yes . .
N(8) C(57) 1.151(4) yes . .
C(1) C(2) 1.479(4) yes . .
C(2) C(3) 1.401(5) yes . .
C(2) C(8) 1.382(6) yes . .
C(3) C(4) 1.390(5) yes . .
C(4) C(5) 1.502(6) yes . .
C(4) C(6) 1.395(7) yes . .
C(6) C(7) 1.376(7) yes . .
C(7) C(8) 1.385(5) yes . .
C(9) C(10) 1.475(5) yes . .
C(10) C(11) 1.389(5) yes . .
C(10) C(16) 1.382(7) yes . .
C(11) C(12) 1.388(5) yes . .
C(12) C(13) 1.498(6) yes . .
C(12) C(14) 1.386(7) yes . .
C(14) C(15) 1.384(6) yes . .
C(15) C(16) 1.381(6) yes . .
C(17) C(18) 1.401(6) yes . .
C(18) C(19) 1.408(5) yes . .
C(18) C(20) 1.449(4) yes . .
C(20) C(21) 1.395(4) yes . .
C(20) C(22) 1.419(6) yes . 2_675
C(21) C(22) 1.449(5) yes . .
C(23) C(24) 1.480(5) yes . .
C(24) C(25) 1.398(5) yes . .
C(24) C(30) 1.395(4) yes . .
C(25) C(26) 1.378(5) yes . .
C(26) C(27) 1.505(6) yes . .
C(26) C(28) 1.399(5) yes . .
C(28) C(29) 1.388(6) yes . .
C(29) C(30) 1.385(5) yes . .
C(31) C(32) 1.468(5) yes . .
C(32) C(33) 1.403(5) yes . .
C(32) C(38) 1.390(5) yes . .
C(33) C(34) 1.385(5) yes . .
C(34) C(35) 1.504(6) yes . .
C(34) C(36) 1.387(5) yes . .
C(36) C(37) 1.385(7) yes . .
C(37) C(38) 1.383(6) yes . .
C(39) C(40) 1.485(5) yes . .
C(40) C(41) 1.379(5) yes . .
C(40) C(46) 1.399(6) yes . .
C(41) C(42) 1.392(5) yes . .
C(42) C(43) 1.488(6) yes . .
C(42) C(44) 1.390(7) yes . .
C(44) C(45) 1.388(6) yes . .
C(45) C(46) 1.381(6) yes . .
C(47) C(48) 1.480(6) yes . .
C(48) C(49) 1.397(6) yes . .
C(48) C(54) 1.386(5) yes . .
C(49) C(50) 1.389(6) yes . .
C(50) C(51) 1.501(6) yes . .
C(50) C(52) 1.390(5) yes . .
C(52) C(53) 1.385(7) yes . .
C(53) C(54) 1.385(7) yes . .
C(55) C(56) 1.396(6) yes . .
C(56) C(57) 1.399(4) yes . .
C(56) C(58) 1.447(4) yes . .
C(58) C(59) 1.411(4) yes . .
C(58) C(60) 1.411(6) yes . 2_666
C(59) C(60) 1.456(4) yes . .
C(61) C(62) 1.476(5) yes . .
C(62) C(63) 1.389(4) yes . .
C(62) C(68) 1.391(5) yes . .
C(63) C(64) 1.396(6) yes . .
C(64) C(65) 1.503(5) yes . .
C(64) C(66) 1.376(5) yes . .
C(66) C(67) 1.394(5) yes . .
C(67) C(68) 1.384(7) yes . .
C(69) C(70) 1.476(5) yes . .
C(70) C(71) 1.387(4) yes . .
C(70) C(76) 1.385(5) yes . .
C(71) C(72) 1.397(5) yes . .
C(72) C(73) 1.499(5) yes . .
C(72) C(74) 1.391(5) yes . .
C(74) C(75) 1.396(5) yes . .
C(75) C(76) 1.374(6) yes . .
C(77) C(78) 1.502(8) yes . .
C(78) C(79) 1.364(8) yes . .
C(78) C(84) 1.365(5) yes . .
C(79) C(80) 1.418(8) yes . .
C(80) C(81) 1.374(5) yes . .
C(81) C(82) 1.480(7) yes . .
C(81) C(83) 1.386(7) yes . .
C(83) C(84) 1.394(7) yes . .
C(85) C(86) 1.518(6) yes . .
C(86) C(87) 1.392(5) yes . .
C(86) C(88) 1.394(7) yes . 2_765
C(87) C(88) 1.377(6) yes . .
C(89) C(90) 1.500(8) yes . .
C(90) C(91) 1.387(5) yes . .
C(90) C(92) 1.399(6) yes . 2_566
C(91) C(92) 1.379(7) yes . .
C(93) C(97) 1.831(18) yes . .
C(93) C(102) 1.48(4) yes . .
C(94) C(95) 0.97(2) yes . .
C(94) C(100) 0.995(18) yes . .
C(94) C(101) 1.79(3) yes . .
C(95) C(96) 1.49(3) yes . .
C(95) C(100) 1.28(3) yes . .
C(96) C(97) 1.39(2) yes . .
C(97) C(98) 1.46(3) yes . .
C(97) C(102) 1.55(5) yes . .
C(98) C(99) 1.37(4) yes . .
C(99) C(100) 1.33(2) yes . .
C(100) C(101) 1.44(4) yes . .
C(3) H(1) 0.955 no . .
C(5) H(2) 0.953 no . .
C(5) H(3) 0.938 no . .
C(5) H(4) 0.959 no . .
C(6) H(5) 0.952 no . .
C(7) H(6) 0.946 no . .
C(8) H(7) 0.947 no . .
C(11) H(8) 0.952 no . .
C(13) H(9) 0.945 no . .
C(13) H(10) 0.950 no . .
C(13) H(11) 0.957 no . .
C(14) H(12) 0.955 no . .
C(15) H(13) 0.951 no . .
C(16) H(14) 0.953 no . .
C(25) H(15) 0.951 no . .
C(27) H(16) 0.955 no . .
C(27) H(17) 0.945 no . .
C(27) H(18) 0.954 no . .
C(28) H(19) 0.951 no . .
C(29) H(20) 0.946 no . .
C(30) H(21) 0.950 no . .
C(33) H(22) 0.949 no . .
C(35) H(23) 0.957 no . .
C(35) H(24) 0.945 no . .
C(35) H(25) 0.948 no . .
C(36) H(26) 0.954 no . .
C(37) H(27) 0.955 no . .
C(38) H(28) 0.958 no . .
C(41) H(29) 0.953 no . .
C(43) H(30) 0.956 no . .
C(43) H(31) 0.949 no . .
C(43) H(32) 0.950 no . .
C(44) H(33) 0.953 no . .
C(45) H(34) 0.954 no . .
C(46) H(35) 0.955 no . .
C(49) H(36) 0.949 no . .
C(51) H(37) 0.946 no . .
C(51) H(38) 0.961 no . .
C(51) H(39) 0.946 no . .
C(52) H(40) 0.948 no . .
C(53) H(41) 0.953 no . .
C(54) H(42) 0.954 no . .
C(63) H(43) 0.948 no . .
C(65) H(44) 0.958 no . .
C(65) H(45) 0.945 no . .
C(65) H(46) 0.954 no . .
C(66) H(47) 0.954 no . .
C(67) H(48) 0.951 no . .
C(68) H(49) 0.952 no . .
C(71) H(50) 0.954 no . .
C(73) H(51) 0.946 no . .
C(73) H(52) 0.957 no . .
C(73) H(53) 0.948 no . .
C(74) H(54) 0.949 no . .
C(75) H(55) 0.956 no . .
C(76) H(56) 0.953 no . .
C(77) H(57) 0.953 no . .
C(77) H(58) 0.957 no . .
C(77) H(59) 0.944 no . .
C(79) H(60) 0.956 no . .
C(80) H(61) 0.950 no . .
C(82) H(62) 0.953 no . .
C(82) H(63) 0.951 no . .
C(82) H(64) 0.946 no . .
C(83) H(65) 0.956 no . .
C(84) H(66) 0.965 no . .
C(85) H(67) 0.953 no . .
C(85) H(68) 0.947 no . .
C(85) H(69) 0.944 no . .
C(87) H(70) 0.949 no . .
C(88) H(71) 0.954 no . .
C(89) H(72) 0.950 no . .
C(89) H(73) 0.954 no . .
C(89) H(74) 0.951 no . .
C(91) H(75) 0.945 no . .
C(92) H(76) 0.953 no . .

loop_
_geom_contact_atom_site_label_1
_geom_contact_atom_site_label_2
_geom_contact_distance
_geom_contact_publ_flag
_geom_contact_site_symmetry_1
_geom_contact_site_symmetry_2
Cl(1) O(10) 3.402(4) ? . .
Cl(1) O(12) 3.537(4) ? . .
O(2) C(52) 3.482(4) ? . 2_765
O(3) C(50) 3.484(3) ? . 1_565
O(3) C(51) 3.423(4) ? . 1_565
O(3) C(52) 3.582(3) ? . 1_565
O(4) C(77) 3.143(6) ? . 2_776
O(4) C(85) 3.597(5) ? . 1_565
O(5) C(74) 3.396(6) ? . 2_766
O(5) C(88) 3.559(4) ? . .
O(6) C(14) 3.310(5) ? . 1_545
O(6) C(15) 3.524(5) ? . 1_545
O(7) C(74) 3.548(5) ? . 2_766
O(9) C(5) 3.536(6) ? . 1_455
O(9) C(83) 3.590(4) ? . 2_676
O(10) Cl(1) 3.402(4) ? . .
O(11) C(5) 3.590(5) ? . 1_455
O(12) Cl(1) 3.537(4) ? . .
O(12) C(14) 3.204(3) ? . 1_545
O(13) C(13) 3.543(4) ? . 1_545
O(13) C(89) 3.430(6) ? . 2_666
O(14) C(36) 3.397(6) ? . 2_766
O(16) C(34) 3.461(5) ? . 2_766
O(16) C(35) 3.445(5) ? . 2_766
O(16) C(36) 3.582(6) ? . 2_766
N(1) C(73) 3.320(4) ? . 2_766
N(2) C(80) 3.423(5) ? . 2_676
N(4) C(83) 3.540(4) ? . 2_676
N(5) C(91) 3.561(6) ? . 2_666
N(6) C(93) 3.283(8) ? . 2_666
N(6) C(98) 3.52(2) ? . 2_666
N(7) C(94) 3.457(7) ? . 2_666
N(8) C(13) 3.326(4) ? . 1_545
C(4) C(41) 3.544(6) ? . 1_655
C(5) O(9) 3.536(6) ? . 1_655
C(5) O(11) 3.590(5) ? . 1_655
C(10) C(49) 3.591(4) ? . 1_565
C(11) C(49) 3.335(4) ? . 1_565
C(11) C(50) 3.546(5) ? . 1_565
C(12) C(49) 3.519(5) ? . 1_565
C(13) O(13) 3.543(4) ? . 1_565
C(13) N(8) 3.326(4) ? . 1_565
C(13) C(57) 3.493(5) ? . 1_565
C(14) O(6) 3.310(5) ? . 1_565
C(14) O(12) 3.204(3) ? . 1_565
C(15) O(6) 3.524(5) ? . 1_565
C(15) C(23) 3.599(6) ? . 1_565
C(15) C(24) 3.593(7) ? . 1_565
C(16) C(77) 3.453(5) ? . 2_776
C(17) C(73) 3.580(5) ? . 2_766
C(17) C(77) 3.458(6) ? . 1_554
C(17) C(85) 3.590(4) ? . 2_765
C(18) C(83) 3.479(5) ? . 2_676
C(19) C(83) 3.290(4) ? . 2_676
C(19) C(85) 3.579(5) ? . 2_765
C(20) C(77) 3.499(6) ? . 1_554
C(20) C(78) 3.555(5) ? . 1_554
C(20) C(83) 3.363(5) ? . 2_676
C(20) C(84) 3.534(6) ? . 2_676
C(21) C(80) 3.546(5) ? . 2_676
C(22) C(78) 3.568(6) ? . 2_676
C(22) C(79) 3.495(5) ? . 2_676
C(22) C(84) 3.384(5) ? . 1_554
C(23) C(15) 3.599(6) ? . 1_545
C(23) C(74) 3.571(6) ? . 2_766
C(24) C(15) 3.593(7) ? . 1_545
C(24) C(75) 3.576(6) ? . 2_766
C(29) C(97) 3.55(2) ? . 1_655
C(33) C(71) 3.249(5) ? . 2_766
C(33) C(72) 3.485(5) ? . 2_766
C(34) O(16) 3.461(5) ? . 2_766
C(34) C(71) 3.532(5) ? . 2_766
C(35) O(16) 3.445(5) ? . 2_766
C(36) O(14) 3.397(6) ? . 2_766
C(36) O(16) 3.582(6) ? . 2_766
C(36) C(63) 3.586(5) ? . 2_766
C(41) C(4) 3.544(6) ? . 1_455
C(41) C(64) 3.582(6) ? . 1_465
C(42) C(63) 3.486(6) ? . 1_465
C(44) C(63) 3.544(7) ? . 1_465
C(49) C(10) 3.591(4) ? . 1_545
C(49) C(11) 3.335(4) ? . 1_545
C(49) C(12) 3.519(5) ? . 1_545
C(50) O(3) 3.484(3) ? . 1_545
C(50) C(11) 3.546(5) ? . 1_545
C(51) O(3) 3.423(4) ? . 1_545
C(52) O(2) 3.482(4) ? . 2_765
C(52) O(3) 3.582(3) ? . 1_545
C(57) C(13) 3.493(5) ? . 1_545
C(59) C(98) 3.58(2) ? . 2_666
C(60) C(94) 3.536(8) ? . 2_666
C(63) C(36) 3.586(5) ? . 2_766
C(63) C(42) 3.486(6) ? . 1_645
C(63) C(44) 3.544(7) ? . 1_645
C(64) C(41) 3.582(6) ? . 1_645
C(71) C(33) 3.249(5) ? . 2_766
C(71) C(34) 3.532(5) ? . 2_766
C(72) C(33) 3.485(5) ? . 2_766
C(73) N(1) 3.320(4) ? . 2_766
C(73) C(17) 3.580(5) ? . 2_766
C(74) O(5) 3.396(6) ? . 2_766
C(74) O(7) 3.548(5) ? . 2_766
C(74) C(23) 3.571(6) ? . 2_766
C(75) C(24) 3.576(6) ? . 2_766
C(77) O(4) 3.143(6) ? . 2_776
C(77) C(16) 3.453(5) ? . 2_776
C(77) C(17) 3.458(6) ? . 1_556
C(77) C(20) 3.499(6) ? . 1_556
C(78) C(20) 3.555(5) ? . 1_556
C(78) C(22) 3.568(6) ? . 2_676
C(79) C(22) 3.495(5) ? . 2_676
C(80) N(2) 3.423(5) ? . 2_676
C(80) C(21) 3.546(5) ? . 2_676
C(83) O(9) 3.590(4) ? . 2_676
C(83) N(4) 3.540(4) ? . 2_676
C(83) C(18) 3.479(5) ? . 2_676
C(83) C(19) 3.290(4) ? . 2_676
C(83) C(20) 3.363(5) ? . 2_676
C(84) C(20) 3.534(6) ? . 2_676
C(84) C(22) 3.384(5) ? . 1_556
C(85) O(4) 3.597(5) ? . 1_545
C(85) C(17) 3.590(4) ? . 2_765
C(85) C(19) 3.579(5) ? . 2_765
C(88) O(5) 3.559(4) ? . .
C(89) O(13) 3.430(6) ? . 2_666
C(90) C(93) 3.420(6) ? . .
C(90) C(102) 3.60(4) ? . 2_566
C(91) N(5) 3.561(6) ? . 2_666
C(91) C(93) 3.425(7) ? . .
C(92) C(93) 3.549(9) ? . .
C(92) C(93) 3.517(7) ? . 2_566
C(93) N(6) 3.283(8) ? . 2_666
C(93) C(90) 3.420(6) ? . .
C(93) C(91) 3.425(7) ? . .
C(93) C(92) 3.549(9) ? . .
C(93) C(92) 3.517(7) ? . 2_566
C(94) N(7) 3.457(7) ? . 2_666
C(94) C(60) 3.536(8) ? . 2_666
C(97) C(29) 3.55(2) ? . 1_455
C(98) N(6) 3.52(2) ? . 2_666
C(98) C(59) 3.58(2) ? . 2_666
C(102) C(90) 3.60(4) ? . 2_566
Cl(1) H(35) 3.127 ? . .
Cl(1) H(36) 3.077 ? . .
Cl(2) H(19) 3.175 ? . 1_455
Cl(2) H(20) 3.219 ? . 1_455
Cl(2) H(24) 3.077 ? . 1_545
Cl(2) H(38) 3.161 ? . .
Cl(2) H(61) 3.353 ? . 2_666
Cl(2) H(62) 3.010 ? . 2_666
Cl(3) H(34) 3.374 ? . .
Cl(3) H(55) 3.431 ? . 2_666
Cl(3) H(56) 3.054 ? . 2_666
Cl(4) H(20) 3.040 ? . 1_455
Cl(4) H(27) 3.263 ? . 2_666
Cl(4) H(28) 3.169 ? . 2_666
S(1) H(18) 3.421 ? . 1_465
S(1) H(40) 3.406 ? . 1_565
S(1) H(61) 3.575 ? . 2_676
S(2) H(44) 3.487 ? . 1_465
O(1) H(53) 2.751 ? . 2_766
O(1) H(69) 3.045 ? . 2_765
O(2) H(40) 2.806 ? . 2_765
O(2) H(59) 3.052 ? . 2_776
O(3) H(37) 3.458 ? . 1_565
O(3) H(39) 2.916 ? . 1_565
O(3) H(40) 3.516 ? . 1_565
O(3) H(53) 3.189 ? . 2_766
O(4) H(57) 2.806 ? . 2_776
O(4) H(58) 3.009 ? . 2_776
O(4) H(59) 3.073 ? . 2_776
O(4) H(67) 3.121 ? . 1_565
O(4) H(69) 3.181 ? . 1_565
O(5) H(54) 2.651 ? . 2_766
O(5) H(68) 3.268 ? . 2_765
O(5) H(71) 2.908 ? . .
O(6) H(12) 2.666 ? . 1_545
O(6) H(13) 3.089 ? . 1_545
O(6) H(75) 2.930 ? . 2_666
O(7) H(45) 3.380 ? . 1_465
O(7) H(52) 3.325 ? . 2_766
O(7) H(54) 3.465 ? . 2_766
O(7) H(63) 3.086 ? . 2_676
O(7) H(65) 3.558 ? . 2_676
O(8) H(75) 3.169 ? . 2_666
O(8) H(76) 3.233 ? . 2_666
O(9) H(2) 2.883 ? . 1_455
O(9) H(4) 3.299 ? . 1_455
O(9) H(44) 3.500 ? . 1_465
O(9) H(45) 3.410 ? . 1_465
O(9) H(65) 2.708 ? . 2_676
O(11) H(2) 3.096 ? . 1_455
O(11) H(3) 3.575 ? . 1_455
O(11) H(4) 3.539 ? . 1_455
O(11) H(71) 2.868 ? . .
O(12) H(11) 3.532 ? . 1_545
O(12) H(12) 3.125 ? . 1_545
O(13) H(9) 3.368 ? . 1_545
O(13) H(10) 2.864 ? . 1_545
O(13) H(72) 3.357 ? . 2_666
O(13) H(73) 3.225 ? . 2_666
O(13) H(74) 3.130 ? . 2_666
O(14) H(26) 2.727 ? . 2_766
O(14) H(33) 3.465 ? . 1_645
O(15) H(72) 3.105 ? . 2_666
O(15) H(74) 3.263 ? . 2_666
O(16) H(9) 3.097 ? . 2_766
O(16) H(23) 3.439 ? . 2_766
O(16) H(25) 2.965 ? . 2_766
O(16) H(26) 3.546 ? . 2_766
N(1) H(39) 2.895 ? . 1_565
N(1) H(51) 3.390 ? . 2_766
N(1) H(52) 3.070 ? . 2_766
N(1) H(53) 2.960 ? . 2_766
N(1) H(58) 3.380 ? . 1_554
N(1) H(59) 3.135 ? . 1_554
N(1) H(64) 3.523 ? . 2_676
N(1) H(67) 3.268 ? . 2_765
N(1) H(68) 3.565 ? . 2_765
N(2) H(38) 3.458 ? . 1_565
N(2) H(39) 3.162 ? . 1_565
N(2) H(40) 3.392 ? . 1_565
N(2) H(59) 3.308 ? . 1_554
N(2) H(61) 3.445 ? . 2_676
N(2) H(64) 3.500 ? . 2_676
N(3) H(60) 3.480 ? . 2_676
N(3) H(66) 3.543 ? . 1_554
N(4) H(52) 3.208 ? . 2_766
N(4) H(65) 2.810 ? . 2_676
N(4) H(68) 3.032 ? . 2_765
N(4) H(71) 3.064 ? . .
N(5) H(10) 3.444 ? . 1_545
N(5) H(11) 3.501 ? . 1_545
N(5) H(12) 3.254 ? . 1_545
N(5) H(72) 3.469 ? . 2_666
N(5) H(73) 3.432 ? . 2_666
N(5) H(75) 2.833 ? . 2_666
N(7) H(25) 3.388 ? . 2_676
N(8) H(9) 3.298 ? . 1_545
N(8) H(10) 2.887 ? . 1_545
N(8) H(11) 3.249 ? . 1_545
N(8) H(25) 2.855 ? . 1_545
N(8) H(72) 3.326 ? . 2_666
C(1) H(40) 3.286 ? . 2_765
C(2) H(30) 3.320 ? . 1_655
C(2) H(31) 3.552 ? . 1_655
C(2) H(40) 3.431 ? . 2_765
C(2) H(41) 3.208 ? . 2_765
C(3) H(30) 3.229 ? . 1_655
C(3) H(40) 3.050 ? . 2_765
C(3) H(41) 3.138 ? . 2_765
C(4) H(29) 3.480 ? . 1_655
C(4) H(41) 3.590 ? . 2_765
C(5) H(29) 3.411 ? . 1_655
C(8) H(31) 3.491 ? . 1_655
C(8) H(53) 3.453 ? . 2_766
C(8) H(54) 3.463 ? . 2_766
C(9) H(57) 3.190 ? . 2_776
C(10) H(57) 3.005 ? . 2_776
C(11) H(36) 3.154 ? . 1_565
C(11) H(37) 3.128 ? . 1_565
C(12) H(36) 3.050 ? . 1_565
C(12) H(49) 3.290 ? . 1_565
C(13) H(36) 3.321 ? . 1_565
C(13) H(49) 3.229 ? . 1_565
C(13) H(50) 3.589 ? . 2_766
C(14) H(36) 3.580 ? . 1_565
C(14) H(48) 3.456 ? . 1_565
C(14) H(49) 3.088 ? . 1_565
C(15) H(48) 3.537 ? . 1_565
C(15) H(57) 3.514 ? . 2_776
C(16) H(57) 2.766 ? . 2_776
C(16) H(58) 3.262 ? . 2_776
C(16) H(67) 3.584 ? . 1_565
C(16) H(70) 3.267 ? . 1_565
C(17) H(39) 3.319 ? . 1_565
C(17) H(52) 3.070 ? . 2_766
C(17) H(53) 3.504 ? . 2_766
C(17) H(58) 3.022 ? . 1_554
C(17) H(59) 3.002 ? . 1_554
C(17) H(64) 3.065 ? . 2_676
C(17) H(67) 3.040 ? . 2_765
C(17) H(68) 3.343 ? . 2_765
C(18) H(52) 3.597 ? . 2_766
C(18) H(58) 3.120 ? . 1_554
C(18) H(59) 3.400 ? . 1_554
C(18) H(64) 3.089 ? . 2_676
C(18) H(65) 3.399 ? . 2_676
C(18) H(67) 3.276 ? . 2_765
C(18) H(68) 3.541 ? . 2_765
C(19) H(52) 3.164 ? . 2_766
C(19) H(64) 3.272 ? . 2_676
C(19) H(65) 2.829 ? . 2_676
C(19) H(67) 3.279 ? . 2_765
C(19) H(68) 3.010 ? . 2_765
C(19) H(71) 3.554 ? . .
C(20) H(58) 3.224 ? . 1_554
C(20) H(59) 3.247 ? . 1_554
C(20) H(65) 3.592 ? . 2_676
C(21) H(59) 3.198 ? . 1_554
C(21) H(66) 3.516 ? . 1_554
C(22) H(66) 3.344 ? . 1_554
C(23) H(12) 3.432 ? . 1_545
C(23) H(13) 2.906 ? . 1_545
C(23) H(54) 2.949 ? . 2_766
C(23) H(55) 3.294 ? . 2_766
C(24) H(13) 2.704 ? . 1_545
C(24) H(54) 2.979 ? . 2_766
C(24) H(55) 2.909 ? . 2_766
C(25) H(13) 3.170 ? . 1_545
C(25) H(54) 3.030 ? . 2_766
C(25) H(55) 3.575 ? . 2_766
C(26) H(60) 3.596 ? . 2_766
C(27) H(41) 3.322 ? . 2_765
C(27) H(42) 3.512 ? . 2_765
C(28) H(60) 3.324 ? . 2_766
C(28) H(61) 3.225 ? . 2_766
C(29) H(55) 3.435 ? . 2_766
C(30) H(12) 3.595 ? . 1_545
C(30) H(13) 3.047 ? . 1_545
C(30) H(55) 2.837 ? . 2_766
C(31) H(44) 3.586 ? . 1_465
C(31) H(45) 3.534 ? . 1_465
C(32) H(44) 3.556 ? . 1_465
C(32) H(45) 3.450 ? . 1_465
C(32) H(46) 3.221 ? . 1_465
C(32) H(76) 3.517 ? . 2_666
C(33) H(45) 3.292 ? . 1_465
C(33) H(46) 3.124 ? . 1_465
C(33) H(50) 3.318 ? . 2_766
C(33) H(51) 3.547 ? . 2_766
C(33) H(63) 2.997 ? . 2_676
C(34) H(46) 3.369 ? . 1_465
C(34) H(50) 3.315 ? . 2_766
C(35) H(50) 3.169 ? . 2_766
C(35) H(62) 3.507 ? . 2_676
C(36) H(43) 3.270 ? . 2_766
C(37) H(74) 3.289 ? . 1_655
C(38) H(46) 3.548 ? . 1_465
C(38) H(74) 3.477 ? . 1_655
C(38) H(76) 3.067 ? . 2_666
C(39) H(2) 3.006 ? . 1_455
C(39) H(44) 3.123 ? . 1_465
C(40) H(2) 3.187 ? . 1_455
C(40) H(44) 2.983 ? . 1_465
C(41) H(2) 3.285 ? . 1_455
C(41) H(44) 3.293 ? . 1_465
C(41) H(45) 3.592 ? . 1_465
C(41) H(65) 3.561 ? . 2_676
C(41) H(66) 3.287 ? . 2_676
C(43) H(57) 3.349 ? . 2_676
C(43) H(66) 3.508 ? . 2_676
C(44) H(43) 3.394 ? . 1_465
C(45) H(43) 3.380 ? . 1_465
C(46) H(43) 3.584 ? . 1_465
C(46) H(44) 3.458 ? . 1_465
C(47) H(2) 3.202 ? . 1_455
C(48) H(2) 3.406 ? . 1_455
C(48) H(3) 3.353 ? . 1_455
C(48) H(70) 3.507 ? . .
C(49) H(8) 3.543 ? . 1_545
C(49) H(11) 3.582 ? . 1_545
C(50) H(8) 3.466 ? . 1_545
C(51) H(8) 3.208 ? . 1_545
C(51) H(62) 3.422 ? . 2_666
C(51) H(64) 3.206 ? . 2_666
C(52) H(1) 3.390 ? . 2_765
C(53) H(17) 3.475 ? . 2_765
C(53) H(70) 3.527 ? . .
C(54) H(3) 3.068 ? . 1_455
C(54) H(70) 2.899 ? . .
C(55) H(10) 3.341 ? . 1_545
C(55) H(11) 3.307 ? . 1_545
C(55) H(72) 3.201 ? . 2_666
C(55) H(75) 3.542 ? . 2_666
C(56) H(11) 3.557 ? . 1_545
C(56) H(72) 3.411 ? . 2_666
C(57) H(10) 3.056 ? . 1_545
C(57) H(11) 3.172 ? . 1_545
C(57) H(25) 3.357 ? . 1_545
C(57) H(72) 3.142 ? . 2_666
C(61) H(26) 3.239 ? . 2_766
C(61) H(33) 3.510 ? . 1_645
C(61) H(74) 3.498 ? . 2_666
C(62) H(26) 3.324 ? . 2_766
C(62) H(27) 3.087 ? . 2_766
C(62) H(32) 3.171 ? . 1_645
C(63) H(26) 2.903 ? . 2_766
C(63) H(27) 2.999 ? . 2_766
C(63) H(32) 3.468 ? . 1_645
C(64) H(27) 3.369 ? . 2_766
C(64) H(32) 3.580 ? . 1_645
C(65) H(63) 3.370 ? . 2_766
C(66) H(32) 3.344 ? . 1_645
C(67) H(32) 3.009 ? . 1_645
C(68) H(10) 3.452 ? . 1_545
C(68) H(12) 3.536 ? . 1_545
C(68) H(27) 3.556 ? . 2_766
C(68) H(32) 2.928 ? . 1_645
C(68) H(73) 3.101 ? . 2_666
C(68) H(74) 3.553 ? . 2_666
C(71) H(9) 3.547 ? . 2_766
C(71) H(22) 3.087 ? . 2_766
C(71) H(23) 3.214 ? . 2_766
C(72) H(7) 3.145 ? . 2_766
C(72) H(22) 3.043 ? . 2_766
C(73) H(7) 3.186 ? . 2_766
C(73) H(22) 3.170 ? . 2_766
C(73) H(64) 3.300 ? . 1_645
C(74) H(6) 3.194 ? . 2_766
C(74) H(7) 2.930 ? . 2_766
C(75) H(6) 3.120 ? . 2_766
C(75) H(76) 3.355 ? . 1_655
C(76) H(76) 3.153 ? . 1_655
C(77) H(14) 3.117 ? . 2_776
C(77) H(30) 3.222 ? . 2_676
C(77) H(67) 3.550 ? . 2_766
C(78) H(30) 3.450 ? . 2_676
C(79) H(47) 3.465 ? . 2_766
C(80) H(19) 3.383 ? . 2_766
C(80) H(47) 2.939 ? . 2_766
C(81) H(45) 3.316 ? . 2_766
C(81) H(47) 2.803 ? . 2_766
C(82) H(22) 2.962 ? . 2_676
C(82) H(38) 3.327 ? . 2_666
C(82) H(45) 3.172 ? . 2_766
C(82) H(47) 3.295 ? . 2_766
C(82) H(51) 3.241 ? . 1_465
C(83) H(29) 3.005 ? . 2_676
C(83) H(45) 3.200 ? . 2_766
C(83) H(47) 3.198 ? . 2_766
C(84) H(29) 2.831 ? . 2_676
C(84) H(30) 3.176 ? . 2_676
C(85) H(14) 3.156 ? . 1_545
C(85) H(15) 3.092 ? . 2_765
C(86) H(14) 3.458 ? . 1_545
C(86) H(15) 2.869 ? . 2_765
C(86) H(16) 3.117 ? . 2_765
C(87) H(14) 3.252 ? . 1_545
C(87) H(15) 3.567 ? . .
C(87) H(15) 3.600 ? . 2_765
C(87) H(16) 2.770 ? . 2_765
C(87) H(42) 3.214 ? . .
C(88) H(15) 2.861 ? . .
C(88) H(16) 3.134 ? . 2_765
C(88) H(42) 3.478 ? . .
C(89) H(49) 3.276 ? . 2_666
C(89) H(56) 3.327 ? . 2_666
C(91) H(21) 3.461 ? . 2_666
C(92) H(28) 3.178 ? . 2_666
C(92) H(56) 3.433 ? . 1_455
C(93) H(28) 3.455 ? . 2_666
C(94) H(24) 3.218 ? . 1_545
C(95) H(20) 3.417 ? . 1_455
C(95) H(24) 2.961 ? . 1_545
C(96) H(20) 2.734 ? . 1_455
C(96) H(24) 3.037 ? . 1_545
C(97) H(20) 2.736 ? . 1_455
C(98) H(20) 3.322 ? . 1_455
C(99) H(34) 3.317 ? . .
C(99) H(35) 3.360 ? . .
C(101) H(5) 3.071 ? . 1_455
C(101) H(35) 3.352 ? . .
C(101) H(36) 3.128 ? . .
C(102) H(20) 3.115 ? . 1_455
C(102) H(21) 3.562 ? . 1_455
C(102) H(27) 3.283 ? . 2_666
C(102) H(28) 3.046 ? . 2_666
H(1) C(52) 3.390 ? . 2_765
H(1) H(30) 3.403 ? . 1_655
H(1) H(40) 2.559 ? . 2_765
H(1) H(41) 3.336 ? . 2_765
H(1) H(59) 3.272 ? . 2_776
H(1) H(66) 3.185 ? . 2_776
H(2) O(9) 2.883 ? . 1_655
H(2) O(11) 3.096 ? . 1_655
H(2) C(39) 3.006 ? . 1_655
H(2) C(40) 3.187 ? . 1_655
H(2) C(41) 3.285 ? . 1_655
H(2) C(47) 3.202 ? . 1_655
H(2) C(48) 3.406 ? . 1_655
H(2) H(29) 3.158 ? . 1_655
H(3) O(11) 3.575 ? . 1_655
H(3) C(48) 3.353 ? . 1_655
H(3) C(54) 3.068 ? . 1_655
H(3) H(42) 3.037 ? . 1_655
H(4) O(9) 3.299 ? . 1_655
H(4) O(11) 3.539 ? . 1_655
H(4) H(29) 3.108 ? . 1_655
H(4) H(66) 2.983 ? . 2_776
H(5) C(101) 3.071 ? . 1_655
H(6) C(74) 3.194 ? . 2_766
H(6) C(75) 3.120 ? . 2_766
H(6) H(54) 3.163 ? . 2_766
H(6) H(55) 3.033 ? . 2_766
H(7) C(72) 3.145 ? . 2_766
H(7) C(73) 3.186 ? . 2_766
H(7) C(74) 2.930 ? . 2_766
H(7) H(52) 3.330 ? . 2_766
H(7) H(53) 2.659 ? . 2_766
H(7) H(54) 2.708 ? . 2_766
H(7) H(68) 3.571 ? . 2_765
H(7) H(69) 3.297 ? . 2_765
H(8) C(49) 3.543 ? . 1_565
H(8) C(50) 3.466 ? . 1_565
H(8) C(51) 3.208 ? . 1_565
H(8) H(31) 3.551 ? . 1_655
H(8) H(36) 3.331 ? . 1_565
H(8) H(37) 2.584 ? . 1_565
H(8) H(39) 3.295 ? . 1_565
H(8) H(50) 3.324 ? . 2_766
H(8) H(51) 3.282 ? . 2_766
H(8) H(53) 3.214 ? . 2_766
H(9) O(13) 3.368 ? . 1_565
H(9) O(16) 3.097 ? . 2_766
H(9) N(8) 3.298 ? . 1_565
H(9) C(71) 3.547 ? . 2_766
H(9) H(49) 3.510 ? . 1_565
H(9) H(50) 2.651 ? . 2_766
H(10) O(13) 2.864 ? . 1_565
H(10) N(5) 3.444 ? . 1_565
H(10) N(8) 2.887 ? . 1_565
H(10) C(55) 3.341 ? . 1_565
H(10) C(57) 3.056 ? . 1_565
H(10) C(68) 3.452 ? . 1_565
H(10) H(49) 2.563 ? . 1_565
H(10) H(73) 3.229 ? . 2_676
H(11) O(12) 3.532 ? . 1_565
H(11) N(5) 3.501 ? . 1_565
H(11) N(8) 3.249 ? . 1_565
H(11) C(49) 3.582 ? . 1_565
H(11) C(55) 3.307 ? . 1_565
H(11) C(56) 3.557 ? . 1_565
H(11) C(57) 3.172 ? . 1_565
H(11) H(36) 2.717 ? . 1_565
H(11) H(37) 3.409 ? . 1_565
H(12) O(6) 2.666 ? . 1_565
H(12) O(12) 3.125 ? . 1_565
H(12) N(5) 3.254 ? . 1_565
H(12) C(23) 3.432 ? . 1_565
H(12) C(30) 3.595 ? . 1_565
H(12) C(68) 3.536 ? . 1_565
H(12) H(21) 3.174 ? . 1_565
H(12) H(48) 3.292 ? . 1_565
H(12) H(49) 2.768 ? . 1_565
H(12) H(73) 3.357 ? . 2_676
H(13) O(6) 3.089 ? . 1_565
H(13) C(23) 2.906 ? . 1_565
H(13) C(24) 2.704 ? . 1_565
H(13) C(25) 3.170 ? . 1_565
H(13) C(30) 3.047 ? . 1_565
H(13) H(15) 3.489 ? . 1_565
H(13) H(21) 3.296 ? . 1_565
H(13) H(48) 3.450 ? . 1_565
H(13) H(70) 3.566 ? . 1_565
H(14) C(77) 3.117 ? . 2_776
H(14) C(85) 3.156 ? . 1_565
H(14) C(86) 3.458 ? . 1_565
H(14) C(87) 3.252 ? . 1_565
H(14) H(57) 2.662 ? . 2_776
H(14) H(58) 2.688 ? . 2_776
H(14) H(67) 2.643 ? . 1_565
H(14) H(69) 3.056 ? . 1_565
H(14) H(70) 2.751 ? . 1_565
H(15) C(85) 3.092 ? . 2_765
H(15) C(86) 2.869 ? . 2_765
H(15) C(87) 3.567 ? . .
H(15) C(87) 3.600 ? . 2_765
H(15) C(88) 2.861 ? . .
H(15) H(13) 3.489 ? . 1_545
H(15) H(54) 2.934 ? . 2_766
H(15) H(68) 2.706 ? . 2_765
H(15) H(69) 3.219 ? . 2_765
H(15) H(71) 2.932 ? . .
H(16) C(86) 3.117 ? . 2_765
H(16) C(87) 2.770 ? . 2_765
H(16) C(88) 3.134 ? . 2_765
H(16) H(41) 3.340 ? . 2_765
H(16) H(42) 3.064 ? . 2_765
H(16) H(69) 3.372 ? . 2_765
H(16) H(70) 2.880 ? . 2_765
H(16) H(71) 3.438 ? . 2_765
H(17) C(53) 3.475 ? . 2_765
H(17) H(41) 2.646 ? . 2_765
H(17) H(42) 3.447 ? . 2_765
H(18) S(1) 3.421 ? . 1_645
H(18) H(41) 3.514 ? . 2_765
H(18) H(42) 3.452 ? . 2_765
H(18) H(60) 3.389 ? . 2_766
H(19) Cl(2) 3.175 ? . 1_655
H(19) C(80) 3.383 ? . 2_766
H(19) H(60) 3.284 ? . 2_766
H(19) H(61) 2.605 ? . 2_766
H(20) Cl(2) 3.219 ? . 1_655
H(20) Cl(4) 3.040 ? . 1_655
H(20) C(95) 3.417 ? . 1_655
H(20) C(96) 2.734 ? . 1_655
H(20) C(97) 2.736 ? . 1_655
H(20) C(98) 3.322 ? . 1_655
H(20) C(102) 3.115 ? . 1_655
H(20) H(61) 3.574 ? . 2_766
H(21) C(91) 3.461 ? . 2_666
H(21) C(102) 3.562 ? . 1_655
H(21) H(12) 3.174 ? . 1_545
H(21) H(13) 3.296 ? . 1_545
H(21) H(55) 2.967 ? . 2_766
H(21) H(75) 2.931 ? . 2_666
H(22) C(71) 3.087 ? . 2_766
H(22) C(72) 3.043 ? . 2_766
H(22) C(73) 3.170 ? . 2_766
H(22) C(82) 2.962 ? . 2_676
H(22) H(45) 3.196 ? . 1_465
H(22) H(46) 3.442 ? . 1_465
H(22) H(50) 3.113 ? . 2_766
H(22) H(51) 2.738 ? . 2_766
H(22) H(52) 3.260 ? . 2_766
H(22) H(62) 3.061 ? . 2_676
H(22) H(63) 2.238 ? . 2_676
H(22) H(64) 3.184 ? . 2_676
H(23) O(16) 3.439 ? . 2_766
H(23) C(71) 3.214 ? . 2_766
H(23) H(37) 3.426 ? . 1_565
H(23) H(50) 2.536 ? . 2_766
H(23) H(51) 3.103 ? . 2_766
H(23) H(62) 3.118 ? . 2_676
H(23) H(63) 3.509 ? . 2_676
H(24) Cl(2) 3.077 ? . 1_565
H(24) C(94) 3.218 ? . 1_565
H(24) C(95) 2.961 ? . 1_565
H(24) C(96) 3.037 ? . 1_565
H(24) H(62) 3.120 ? . 2_676
H(25) O(16) 2.965 ? . 2_766
H(25) N(7) 3.388 ? . 2_676
H(25) N(8) 2.855 ? . 1_565
H(25) C(57) 3.357 ? . 1_565
H(25) H(50) 3.306 ? . 2_766
H(26) O(14) 2.727 ? . 2_766
H(26) O(16) 3.546 ? . 2_766
H(26) C(61) 3.239 ? . 2_766
H(26) C(62) 3.324 ? . 2_766
H(26) C(63) 2.903 ? . 2_766
H(26) H(43) 2.431 ? . 2_766
H(27) Cl(4) 3.263 ? . 2_666
H(27) C(62) 3.087 ? . 2_766
H(27) C(63) 2.999 ? . 2_766
H(27) C(64) 3.369 ? . 2_766
H(27) C(68) 3.556 ? . 2_766
H(27) C(102) 3.283 ? . 2_666
H(27) H(43) 3.249 ? . 2_766
H(27) H(74) 3.096 ? . 1_655
H(28) Cl(4) 3.169 ? . 2_666
H(28) C(92) 3.178 ? . 2_666
H(28) C(93) 3.455 ? . 2_666
H(28) C(102) 3.046 ? . 2_666
H(28) H(74) 3.422 ? . 1_655
H(28) H(76) 2.690 ? . 2_666
H(29) C(4) 3.480 ? . 1_455
H(29) C(5) 3.411 ? . 1_455
H(29) C(83) 3.005 ? . 2_676
H(29) C(84) 2.831 ? . 2_676
H(29) H(2) 3.158 ? . 1_455
H(29) H(4) 3.108 ? . 1_455
H(29) H(44) 3.490 ? . 1_465
H(29) H(45) 3.369 ? . 1_465
H(29) H(65) 2.710 ? . 2_676
H(29) H(66) 2.395 ? . 2_676
H(30) C(2) 3.320 ? . 1_455
H(30) C(3) 3.229 ? . 1_455
H(30) C(77) 3.222 ? . 2_676
H(30) C(78) 3.450 ? . 2_676
H(30) C(84) 3.176 ? . 2_676
H(30) H(1) 3.403 ? . 1_455
H(30) H(57) 2.719 ? . 2_676
H(30) H(59) 3.164 ? . 2_676
H(30) H(66) 2.721 ? . 2_676
H(31) C(2) 3.552 ? . 1_455
H(31) C(8) 3.491 ? . 1_455
H(31) H(8) 3.551 ? . 1_455
H(32) C(62) 3.171 ? . 1_465
H(32) C(63) 3.468 ? . 1_465
H(32) C(64) 3.580 ? . 1_465
H(32) C(66) 3.344 ? . 1_465
H(32) C(67) 3.009 ? . 1_465
H(32) C(68) 2.928 ? . 1_465
H(32) H(48) 3.402 ? . 1_465
H(32) H(49) 3.285 ? . 1_465
H(32) H(57) 3.182 ? . 2_676
H(33) O(14) 3.465 ? . 1_465
H(33) C(61) 3.510 ? . 1_465
H(34) Cl(3) 3.374 ? . .
H(34) C(99) 3.317 ? . .
H(35) Cl(1) 3.127 ? . .
H(35) C(99) 3.360 ? . .
H(35) C(101) 3.352 ? . .
H(36) Cl(1) 3.077 ? . .
H(36) C(11) 3.154 ? . 1_545
H(36) C(12) 3.050 ? . 1_545
H(36) C(13) 3.321 ? . 1_545
H(36) C(14) 3.580 ? . 1_545
H(36) C(101) 3.128 ? . .
H(36) H(8) 3.331 ? . 1_545
H(36) H(11) 2.717 ? . 1_545
H(37) O(3) 3.458 ? . 1_545
H(37) C(11) 3.128 ? . 1_545
H(37) H(8) 2.584 ? . 1_545
H(37) H(11) 3.409 ? . 1_545
H(37) H(23) 3.426 ? . 1_545
H(37) H(62) 3.279 ? . 2_666
H(37) H(64) 3.214 ? . 2_666
H(38) Cl(2) 3.161 ? . .
H(38) N(2) 3.458 ? . 1_545
H(38) C(82) 3.327 ? . 2_666
H(38) H(61) 3.052 ? . 2_666
H(38) H(62) 2.902 ? . 2_666
H(38) H(64) 2.962 ? . 2_666
H(39) O(3) 2.916 ? . 1_545
H(39) N(1) 2.895 ? . 1_545
H(39) N(2) 3.162 ? . 1_545
H(39) C(17) 3.319 ? . 1_545
H(39) H(8) 3.295 ? . 1_545
H(39) H(62) 3.546 ? . 2_666
H(39) H(64) 2.903 ? . 2_666
H(40) S(1) 3.406 ? . 1_545
H(40) O(2) 2.806 ? . 2_765
H(40) O(3) 3.516 ? . 1_545
H(40) N(2) 3.392 ? . 1_545
H(40) C(1) 3.286 ? . 2_765
H(40) C(2) 3.431 ? . 2_765
H(40) C(3) 3.050 ? . 2_765
H(40) H(1) 2.559 ? . 2_765
H(41) C(2) 3.208 ? . 2_765
H(41) C(3) 3.138 ? . 2_765
H(41) C(4) 3.590 ? . 2_765
H(41) C(27) 3.322 ? . 2_765
H(41) H(1) 3.336 ? . 2_765
H(41) H(16) 3.340 ? . 2_765
H(41) H(17) 2.646 ? . 2_765
H(41) H(18) 3.514 ? . 2_765
H(42) C(27) 3.512 ? . 2_765
H(42) C(87) 3.214 ? . .
H(42) C(88) 3.478 ? . .
H(42) H(3) 3.037 ? . 1_455
H(42) H(16) 3.064 ? . 2_765
H(42) H(17) 3.447 ? . 2_765
H(42) H(18) 3.452 ? . 2_765
H(42) H(70) 2.550 ? . .
H(42) H(71) 3.070 ? . .
H(43) C(36) 3.270 ? . 2_766
H(43) C(44) 3.394 ? . 1_645
H(43) C(45) 3.380 ? . 1_645
H(43) C(46) 3.584 ? . 1_645
H(43) H(26) 2.431 ? . 2_766
H(43) H(27) 3.249 ? . 2_766
H(44) S(2) 3.487 ? . 1_645
H(44) O(9) 3.500 ? . 1_645
H(44) C(31) 3.586 ? . 1_645
H(44) C(32) 3.556 ? . 1_645
H(44) C(39) 3.123 ? . 1_645
H(44) C(40) 2.983 ? . 1_645
H(44) C(41) 3.293 ? . 1_645
H(44) C(46) 3.458 ? . 1_645
H(44) H(29) 3.490 ? . 1_645
H(45) O(7) 3.380 ? . 1_645
H(45) O(9) 3.410 ? . 1_645
H(45) C(31) 3.534 ? . 1_645
H(45) C(32) 3.450 ? . 1_645
H(45) C(33) 3.292 ? . 1_645
H(45) C(41) 3.592 ? . 1_645
H(45) C(81) 3.316 ? . 2_766
H(45) C(82) 3.172 ? . 2_766
H(45) C(83) 3.200 ? . 2_766
H(45) H(22) 3.196 ? . 1_645
H(45) H(29) 3.369 ? . 1_645
H(45) H(62) 3.394 ? . 2_766
H(45) H(63) 2.490 ? . 2_766
H(45) H(65) 2.903 ? . 2_766
H(46) C(32) 3.221 ? . 1_645
H(46) C(33) 3.124 ? . 1_645
H(46) C(34) 3.369 ? . 1_645
H(46) C(38) 3.548 ? . 1_645
H(46) H(22) 3.442 ? . 1_645
H(46) H(63) 3.537 ? . 2_766
H(47) C(79) 3.465 ? . 2_766
H(47) C(80) 2.939 ? . 2_766
H(47) C(81) 2.803 ? . 2_766
H(47) C(82) 3.295 ? . 2_766
H(47) C(83) 3.198 ? . 2_766
H(47) H(61) 3.239 ? . 2_766
H(47) H(62) 3.133 ? . 2_766
H(47) H(63) 3.303 ? . 2_766
H(48) C(14) 3.456 ? . 1_545
H(48) C(15) 3.537 ? . 1_545
H(48) H(12) 3.292 ? . 1_545
H(48) H(13) 3.450 ? . 1_545
H(48) H(32) 3.402 ? . 1_645
H(49) C(12) 3.290 ? . 1_545
H(49) C(13) 3.229 ? . 1_545
H(49) C(14) 3.088 ? . 1_545
H(49) C(89) 3.276 ? . 2_666
H(49) H(9) 3.510 ? . 1_545
H(49) H(10) 2.563 ? . 1_545
H(49) H(12) 2.768 ? . 1_545
H(49) H(32) 3.285 ? . 1_645
H(49) H(73) 2.504 ? . 2_666
H(49) H(74) 3.265 ? . 2_666
H(50) C(13) 3.589 ? . 2_766
H(50) C(33) 3.318 ? . 2_766
H(50) C(34) 3.315 ? . 2_766
H(50) C(35) 3.169 ? . 2_766
H(50) H(8) 3.324 ? . 2_766
H(50) H(9) 2.651 ? . 2_766
H(50) H(22) 3.113 ? . 2_766
H(50) H(23) 2.536 ? . 2_766
H(50) H(25) 3.306 ? . 2_766
H(51) N(1) 3.390 ? . 2_766
H(51) C(33) 3.547 ? . 2_766
H(51) C(82) 3.241 ? . 1_645
H(51) H(8) 3.282 ? . 2_766
H(51) H(22) 2.738 ? . 2_766
H(51) H(23) 3.103 ? . 2_766
H(51) H(62) 3.449 ? . 1_645
H(51) H(63) 3.166 ? . 1_645
H(51) H(64) 2.643 ? . 1_645
H(52) O(7) 3.325 ? . 2_766
H(52) N(1) 3.070 ? . 2_766
H(52) N(4) 3.208 ? . 2_766
H(52) C(17) 3.070 ? . 2_766
H(52) C(18) 3.597 ? . 2_766
H(52) C(19) 3.164 ? . 2_766
H(52) H(7) 3.330 ? . 2_766
H(52) H(22) 3.260 ? . 2_766
H(52) H(63) 3.508 ? . 1_645
H(52) H(64) 3.108 ? . 1_645
H(52) H(68) 3.101 ? . 1_556
H(53) O(1) 2.751 ? . 2_766
H(53) O(3) 3.189 ? . 2_766
H(53) N(1) 2.960 ? . 2_766
H(53) C(8) 3.453 ? . 2_766
H(53) C(17) 3.504 ? . 2_766
H(53) H(7) 2.659 ? . 2_766
H(53) H(8) 3.214 ? . 2_766
H(54) O(5) 2.651 ? . 2_766
H(54) O(7) 3.465 ? . 2_766
H(54) C(8) 3.463 ? . 2_766
H(54) C(23) 2.949 ? . 2_766
H(54) C(24) 2.979 ? . 2_766
H(54) C(25) 3.030 ? . 2_766
H(54) H(6) 3.163 ? . 2_766
H(54) H(7) 2.708 ? . 2_766
H(54) H(15) 2.934 ? . 2_766
H(54) H(68) 3.403 ? . 1_556
H(55) Cl(3) 3.431 ? . 2_666
H(55) C(23) 3.294 ? . 2_766
H(55) C(24) 2.909 ? . 2_766
H(55) C(25) 3.575 ? . 2_766
H(55) C(29) 3.435 ? . 2_766
H(55) C(30) 2.837 ? . 2_766
H(55) H(6) 3.033 ? . 2_766
H(55) H(21) 2.967 ? . 2_766
H(55) H(76) 3.222 ? . 1_655
H(56) Cl(3) 3.054 ? . 2_666
H(56) C(89) 3.327 ? . 2_666
H(56) C(92) 3.433 ? . 1_655
H(56) H(72) 2.869 ? . 2_666
H(56) H(74) 3.113 ? . 2_666
H(56) H(76) 2.860 ? . 1_655
H(57) O(4) 2.806 ? . 2_776
H(57) C(9) 3.190 ? . 2_776
H(57) C(10) 3.005 ? . 2_776
H(57) C(15) 3.514 ? . 2_776
H(57) C(16) 2.766 ? . 2_776
H(57) C(43) 3.349 ? . 2_676
H(57) H(14) 2.662 ? . 2_776
H(57) H(30) 2.719 ? . 2_676
H(57) H(32) 3.182 ? . 2_676
H(58) O(4) 3.009 ? . 2_776
H(58) N(1) 3.380 ? . 1_556
H(58) C(16) 3.262 ? . 2_776
H(58) C(17) 3.022 ? . 1_556
H(58) C(18) 3.120 ? . 1_556
H(58) C(20) 3.224 ? . 1_556
H(58) H(14) 2.688 ? . 2_776
H(58) H(67) 2.656 ? . 2_766
H(59) O(2) 3.052 ? . 2_776
H(59) O(4) 3.073 ? . 2_776
H(59) N(1) 3.135 ? . 1_556
H(59) N(2) 3.308 ? . 1_556
H(59) C(17) 3.002 ? . 1_556
H(59) C(18) 3.400 ? . 1_556
H(59) C(20) 3.247 ? . 1_556
H(59) C(21) 3.198 ? . 1_556
H(59) H(1) 3.272 ? . 2_776
H(59) H(30) 3.164 ? . 2_676
H(60) N(3) 3.480 ? . 2_676
H(60) C(26) 3.596 ? . 2_766
H(60) C(28) 3.324 ? . 2_766
H(60) H(18) 3.389 ? . 2_766
H(60) H(19) 3.284 ? . 2_766
H(61) Cl(2) 3.353 ? . 2_666
H(61) S(1) 3.575 ? . 2_676
H(61) N(2) 3.445 ? . 2_676
H(61) C(28) 3.225 ? . 2_766
H(61) H(19) 2.605 ? . 2_766
H(61) H(20) 3.574 ? . 2_766
H(61) H(38) 3.052 ? . 2_666
H(61) H(47) 3.239 ? . 2_766
H(62) Cl(2) 3.010 ? . 2_666
H(62) C(35) 3.507 ? . 2_676
H(62) C(51) 3.422 ? . 2_666
H(62) H(22) 3.061 ? . 2_676
H(62) H(23) 3.118 ? . 2_676
H(62) H(24) 3.120 ? . 2_676
H(62) H(37) 3.279 ? . 2_666
H(62) H(38) 2.902 ? . 2_666
H(62) H(39) 3.546 ? . 2_666
H(62) H(45) 3.394 ? . 2_766
H(62) H(47) 3.133 ? . 2_766
H(62) H(51) 3.449 ? . 1_465
H(63) O(7) 3.086 ? . 2_676
H(63) C(33) 2.997 ? . 2_676
H(63) C(65) 3.370 ? . 2_766
H(63) H(22) 2.238 ? . 2_676
H(63) H(23) 3.509 ? . 2_676
H(63) H(45) 2.490 ? . 2_766
H(63) H(46) 3.537 ? . 2_766
H(63) H(47) 3.303 ? . 2_766
H(63) H(51) 3.166 ? . 1_465
H(63) H(52) 3.508 ? . 1_465
H(64) N(1) 3.523 ? . 2_676
H(64) N(2) 3.500 ? . 2_676
H(64) C(17) 3.065 ? . 2_676
H(64) C(18) 3.089 ? . 2_676
H(64) C(19) 3.272 ? . 2_676
H(64) C(51) 3.206 ? . 2_666
H(64) C(73) 3.300 ? . 1_465
H(64) H(22) 3.184 ? . 2_676
H(64) H(37) 3.214 ? . 2_666
H(64) H(38) 2.962 ? . 2_666
H(64) H(39) 2.903 ? . 2_666
H(64) H(51) 2.643 ? . 1_465
H(64) H(52) 3.108 ? . 1_465
H(65) O(7) 3.558 ? . 2_676
H(65) O(9) 2.708 ? . 2_676
H(65) N(4) 2.810 ? . 2_676
H(65) C(18) 3.399 ? . 2_676
H(65) C(19) 2.829 ? . 2_676
H(65) C(20) 3.592 ? . 2_676
H(65) C(41) 3.561 ? . 2_676
H(65) H(29) 2.710 ? . 2_676
H(65) H(45) 2.903 ? . 2_766
H(66) N(3) 3.543 ? . 1_556
H(66) C(21) 3.516 ? . 1_556
H(66) C(22) 3.344 ? . 1_556
H(66) C(41) 3.287 ? . 2_676
H(66) C(43) 3.508 ? . 2_676
H(66) H(1) 3.185 ? . 2_776
H(66) H(4) 2.983 ? . 2_776
H(66) H(29) 2.395 ? . 2_676
H(66) H(30) 2.721 ? . 2_676
H(67) O(4) 3.121 ? . 1_545
H(67) N(1) 3.268 ? . 2_765
H(67) C(16) 3.584 ? . 1_545
H(67) C(17) 3.040 ? . 2_765
H(67) C(18) 3.276 ? . 2_765
H(67) C(19) 3.279 ? . 2_765
H(67) C(77) 3.550 ? . 2_766
H(67) H(14) 2.643 ? . 1_545
H(67) H(58) 2.656 ? . 2_766
H(68) O(5) 3.268 ? . 2_765
H(68) N(1) 3.565 ? . 2_765
H(68) N(4) 3.032 ? . 2_765
H(68) C(17) 3.343 ? . 2_765
H(68) C(18) 3.541 ? . 2_765
H(68) C(19) 3.010 ? . 2_765
H(68) H(7) 3.571 ? . 2_765
H(68) H(15) 2.706 ? . 2_765
H(68) H(52) 3.101 ? . 1_554
H(68) H(54) 3.403 ? . 1_554
H(69) O(1) 3.045 ? . 2_765
H(69) O(4) 3.181 ? . 1_545
H(69) H(7) 3.297 ? . 2_765
H(69) H(14) 3.056 ? . 1_545
H(69) H(15) 3.219 ? . 2_765
H(69) H(16) 3.372 ? . 2_765
H(70) C(16) 3.267 ? . 1_545
H(70) C(48) 3.507 ? . .
H(70) C(53) 3.527 ? . .
H(70) C(54) 2.899 ? . .
H(70) H(13) 3.566 ? . 1_545
H(70) H(14) 2.751 ? . 1_545
H(70) H(16) 2.880 ? . 2_765
H(70) H(42) 2.550 ? . .
H(71) O(5) 2.908 ? . .
H(71) O(11) 2.868 ? . .
H(71) N(4) 3.064 ? . .
H(71) C(19) 3.554 ? . .
H(71) H(15) 2.932 ? . .
H(71) H(16) 3.438 ? . 2_765
H(71) H(42) 3.070 ? . .
H(72) O(13) 3.357 ? . 2_666
H(72) O(15) 3.105 ? . 2_666
H(72) N(5) 3.469 ? . 2_666
H(72) N(8) 3.326 ? . 2_666
H(72) C(55) 3.201 ? . 2_666
H(72) C(56) 3.411 ? . 2_666
H(72) C(57) 3.142 ? . 2_666
H(72) H(56) 2.869 ? . 2_666
H(73) O(13) 3.225 ? . 2_666
H(73) N(5) 3.432 ? . 2_666
H(73) C(68) 3.101 ? . 2_666
H(73) H(10) 3.229 ? . 2_676
H(73) H(12) 3.357 ? . 2_676
H(73) H(49) 2.504 ? . 2_666
H(74) O(13) 3.130 ? . 2_666
H(74) O(15) 3.263 ? . 2_666
H(74) C(37) 3.289 ? . 1_455
H(74) C(38) 3.477 ? . 1_455
H(74) C(61) 3.498 ? . 2_666
H(74) C(68) 3.553 ? . 2_666
H(74) H(27) 3.096 ? . 1_455
H(74) H(28) 3.422 ? . 1_455
H(74) H(49) 3.265 ? . 2_666
H(74) H(56) 3.113 ? . 2_666
H(75) O(6) 2.930 ? . 2_666
H(75) O(8) 3.169 ? . 2_666
H(75) N(5) 2.833 ? . 2_666
H(75) C(55) 3.542 ? . 2_666
H(75) H(21) 2.931 ? . 2_666
H(76) O(8) 3.233 ? . 2_666
H(76) C(32) 3.517 ? . 2_666
H(76) C(38) 3.067 ? . 2_666
H(76) C(75) 3.355 ? . 1_455
H(76) C(76) 3.153 ? . 1_455
H(76) H(28) 2.690 ? . 2_666
H(76) H(55) 3.222 ? . 1_455
H(76) H(56) 2.860 ? . 1_455
